data_7705642
loop_
_publ_author_name
'Kalita, Pankaj'
'Nayak, Prakash'
'Ahmed, Naushad'
'Herrera, Juan Manuel'
'Venkatasubbaiah, Krishnan'
'Colacio, Enrique'
'Chandrasekhar, Vadapalli'

_publ_section_title
;
 Seven-coordinate Ln<sup>III</sup> complexes assembled from a bulky <sup>
 <i>Mes</i> </sup>acacH ligand: their synthesis, structure,
 photoluminescence and SMM behaviour.
;
_journal_issue 43
_journal_name_full 'Dalton transactions (Cambridge, England : 2003)'
_journal_page_first 15404
_journal_page_last 15416
_journal_paper_doi 10.1039/d0dt03054f
_journal_volume 49
_journal_year 2020
_chemical_formula_moiety 'C66 H76 Er N O7'
_chemical_formula_sum 'C66 H76 Er N O7'
_chemical_formula_weight 1162.53
_space_group_crystal_system triclinic
_space_group_IT_number 2
_space_group_name_Hall '-P 1'
_space_group_name_H-M_alt 'P -1'
_atom_sites_solution_hydrogens geom
_atom_sites_solution_primary dual
_audit_creation_date 2020-09-17
_audit_creation_method
;
Olex2 1.3-alpha
(compiled 2020.09.11 svn.r3730fd0d for OlexSys, GUI svn.r6159)
;
_audit_update_record
;
2020-09-20 deposited with the CCDC.	2020-10-08 downloaded from the CCDC.
;
_cell_angle_alpha 106.5780(10)
_cell_angle_beta 94.7510(10)
_cell_angle_gamma 91.3860(10)
_cell_formula_units_Z 4
_cell_length_a 12.5323(2)
_cell_length_b 19.8358(3)
_cell_length_c 25.8063(4)
_cell_measurement_reflns_used 9208
_cell_measurement_temperature 296(2)
_cell_measurement_theta_max 21.92
_cell_measurement_theta_min 2.51
_cell_volume 6119.67(17)
_computing_molecular_graphics 'Olex2 1.3-alpha (Dolomanov et al., 2009)'
_computing_publication_material 'Olex2 1.3-alpha (Dolomanov et al., 2009)'
_computing_structure_refinement 'SHELXL 2018/3 (Sheldrick, 2015)'
_computing_structure_solution 'SHELXT 2014/5 (Sheldrick, 2014)'
_diffrn_ambient_temperature 296(2)
_diffrn_detector 'Bruker APEX2 area detector'
_diffrn_detector_area_resol_mean 7.9
_diffrn_detector_type 'CCD area detector'
_diffrn_measured_fraction_theta_full 1.000
_diffrn_measured_fraction_theta_max 0.995
_diffrn_measurement_device 'three-circle diffractometer'
_diffrn_measurement_device_type 'Bruker APEX-II CCD'
_diffrn_measurement_method '\f and \w scans'
_diffrn_radiation_monochromator 'mirror optics'
_diffrn_radiation_probe x-ray
_diffrn_radiation_type MoK\a
_diffrn_radiation_wavelength 0.71073
_diffrn_reflns_av_R_equivalents 0.0492
_diffrn_reflns_av_unetI/netI 0.0463
_diffrn_reflns_Laue_measured_fraction_full 1.000
_diffrn_reflns_Laue_measured_fraction_max 0.995
_diffrn_reflns_limit_h_max 15
_diffrn_reflns_limit_h_min -15
_diffrn_reflns_limit_k_max 24
_diffrn_reflns_limit_k_min -20
_diffrn_reflns_limit_l_max 31
_diffrn_reflns_limit_l_min -31
_diffrn_reflns_number 94211
_diffrn_reflns_point_group_measured_fraction_full 1.000
_diffrn_reflns_point_group_measured_fraction_max 0.995
_diffrn_reflns_theta_full 25.242
_diffrn_reflns_theta_max 26.062
_diffrn_reflns_theta_min 1.072
_diffrn_source 'microfocus sealed X-ray tube'
_diffrn_source_type 'Incoatec I\ms'
_diffrn_standards_number 0
_exptl_absorpt_coefficient_mu 1.422
_exptl_absorpt_correction_T_max 0.7453
_exptl_absorpt_correction_T_min 0.6649
_exptl_absorpt_correction_type multi-scan
_exptl_absorpt_process_details
'SADABS-2014/5 (Bruker,2014/5) was used for absorption correction. wR2(int) was 0.0669 before and 0.0482 after correction. The Ratio of minimum to maximum transmission is 0.8921. The \l/2 correction factor is 0.00150.'
_exptl_crystal_colour pink
_exptl_crystal_colour_primary pink
_exptl_crystal_density_diffrn 1.262
_exptl_crystal_description block
_exptl_crystal_F_000 2412
_exptl_crystal_size_max 0.2
_exptl_crystal_size_mid 0.17
_exptl_crystal_size_min 0.15
_refine_diff_density_max 0.650
_refine_diff_density_min -0.473
_refine_diff_density_rms 0.062
_refine_ls_extinction_method none
_refine_ls_goodness_of_fit_ref 1.009
_refine_ls_hydrogen_treatment constr
_refine_ls_matrix_type full
_refine_ls_number_parameters 1439
_refine_ls_number_reflns 24124
_refine_ls_number_restraints 89
_refine_ls_restrained_S_all 1.007
_refine_ls_R_factor_all 0.0611
_refine_ls_R_factor_gt 0.0360
_refine_ls_shift/su_max 0.001
_refine_ls_shift/su_mean 0.000
_refine_ls_structure_factor_coef Fsqd
_refine_ls_weighting_details 'w=1/[\s^2^(Fo^2^)+(0.0367P)^2^+1.0809P] where P=(Fo^2^+2Fc^2^)/3'
_refine_ls_weighting_scheme calc
_refine_ls_wR_factor_gt 0.0750
_refine_ls_wR_factor_ref 0.0845
_reflns_Friedel_coverage 0.000
_reflns_number_gt 17376
_reflns_number_total 24124
_reflns_threshold_expression 'I > 2\s(I)'
_cod_data_source_file d0dt03054f2.cif
_cod_data_source_block vc_pk_419b_er_0m
_cod_depositor_comments 'Adding full bibliography for 7705640--7705643.cif.'
_cod_database_code 7705642
_shelx_shelxl_version_number 2018/3
_shelx_space_group_comment
;
The symmetry employed for this shelxl refinement is uniquely defined
by the following loop, which should always be used as a source of
symmetry information in preference to the above space-group names.
They are only intended as comments.
;
_olex2_refinement_description
;
1. Fixed Uiso
 At 1.2 times of:
  All C(H) groups
 At 1.5 times of:
  All C(H,H,H) groups
2. Restrained distances
 Er1B-O7C \\sim Er1B-O7B
 with sigma of 0.02
 N1C-C11C \\sim N1B-C12B
 with sigma of 0.02
 O7B-C10B \\sim O7C-C10C
 with sigma of 0.02
 N1B-C10B \\sim N1C-C10C
 with sigma of 0.02
 N1B-C11B \\sim N1C-C12C
 with sigma of 0.02
3. Uiso/Uaniso restraints and constraints
All non-hydrogen atoms have similar U: within 1.22A with sigma of 0.01 and
sigma for terminal atoms of 0.02 within 1.22A
4. Rigid body (RIGU) restrains
 O7B, N1B, C10B, C11B, C12B
 with sigma for 1-2 distances of 0.004 and sigma for 1-3 distances of 0.004
 O7C, N1C, C10C, C11C, C12C
 with sigma for 1-2 distances of 0.004 and sigma for 1-3 distances of 0.004
5. Others
 Sof(O7C)=Sof(N1C)=Sof(C10C)=Sof(H10C)=Sof(C11C)=Sof(H11D)=Sof(H11E)=Sof(H11F)=
 Sof(C12C)=Sof(H12D)=Sof(H12E)=Sof(H12F)=1-FVAR(1)
 Sof(O7B)=Sof(N1B)=Sof(C10B)=Sof(H10B)=Sof(C11B)=Sof(H11A)=Sof(H11B)=Sof(H11C)=
 Sof(C12B)=Sof(H12A)=Sof(H12B)=Sof(H12C)=FVAR(1)
6.a Aromatic/amide H refined with riding coordinates:
 C2A(H2A), C5A(H5A), C8A(H8A), C10A(H10A), C15A(H15A), C17A(H17A), C21A(H21A),
 C23A(H23A), C27A(H27A), C29A(H29A), C33A(H33A), C35A(H35A), C39A(H39A),
 C41A(H41A), C45A(H45A), C47A(H47A), C2B(H2B), C5B(H5B), C8B(H8B), C10B(H10B),
 C10C(H10C), C15B(H15B), C17B(H17B), C21B(H21B), C23B(H23B), C27B(H27B),
 C29B(H29B), C33B(H33B), C35B(H35B), C39B(H39B), C41B(H41B), C45B(H45B),
 C47B(H47B)
6.b Idealised Me refined as rotating group:
 C11A(H11G,H11H,H11I), C12A(H12G,H12H,H12I), C49A(H49D,H49E,H49F), C50A(H50D,
 H50E,H50F), C51A(H51D,H51E,H51F), C52A(H52D,H52E,H52F), C53A(H53D,H53E,H53F),
 C54A(H54D,H54E,H54F), C55A(H55D,H55E,H55F), C56A(H56D,H56E,H56F), C57A(H57D,
 H57E,H57F), C58A(H58D,H58E,H58F), C59A(H59D,H59E,H59F), C60A(H60D,H60E,H60F),
 C61A(H61D,H61E,H61F), C62A(H62D,H62E,H62F), C63A(H63D,H63E,H63F), C64A(H64D,
 H64E,H64F), C65A(H65D,H65E,H65F), C66A(H66D,H66E,H66F), C11B(H11A,H11B,H11C),
 C11C(H11D,H11E,H11F), C12B(H12A,H12B,H12C), C12C(H12D,H12E,H12F), C49B(H49A,
 H49B,H49C), C50B(H50A,H50B,H50C), C51B(H51A,H51B,H51C), C52B(H52A,H52B,H52C),
 C53B(H53A,H53B,H53C), C54B(H54A,H54B,H54C), C55B(H55A,H55B,H55C), C56B(H56A,
 H56B,H56C), C57B(H57A,H57B,H57C), C58B(H58A,H58B,H58C), C59B(H59A,H59B,H59C),
 C60B(H60A,H60B,H60C), C61B(H61A,H61B,H61C), C62B(H62A,H62B,H62C), C63B(H63A,
 H63B,H63C), C64B(H64A,H64B,H64C), C65B(H65A,H65B,H65C), C66B(H66A,H66B,H66C)
;
_olex2_submission_special_instructions 'No special instructions were received'

loop_
_space_group_symop_operation_xyz
'x, y, z'
'-x, -y, -z'

loop_
_atom_site_label
_atom_site_type_symbol
_atom_site_fract_x
_atom_site_fract_y
_atom_site_fract_z
_atom_site_U_iso_or_equiv
_atom_site_adp_type
_atom_site_occupancy
_atom_site_site_symmetry_order
_atom_site_calc_flag
_atom_site_refinement_flags_posn
_atom_site_refinement_flags_adp
_atom_site_refinement_flags_occupancy
_atom_site_disorder_assembly
_atom_site_disorder_group
Er1A Er 0.28826(2) 0.97393(2) 0.22734(2) 0.04269(5) Uani 1 1 d . . . . .
O1A O 0.32434(19) 1.02401(11) 0.16204(10) 0.0551(6) Uani 1 1 d . . . . .
O2A O 0.38468(18) 0.89655(11) 0.16937(10) 0.0521(6) Uani 1 1 d . . . . .
O3A O 0.12599(18) 1.01873(11) 0.21822(10) 0.0513(6) Uani 1 1 d . . . . .
O4A O 0.17129(18) 0.87941(11) 0.19153(10) 0.0536(6) Uani 1 1 d . . . . .
O5A O 0.24206(17) 0.95763(12) 0.30661(10) 0.0555(6) Uani 1 1 d . . . . .
O6A O 0.44578(18) 0.96720(13) 0.27518(10) 0.0597(6) Uani 1 1 d . . . . .
O7A O 0.3266(2) 1.09068(13) 0.27911(10) 0.0663(7) Uani 1 1 d . . . . .
N1A N 0.3875(3) 1.20408(16) 0.30723(15) 0.0718(9) Uani 1 1 d . . . . .
C1A C 0.3651(3) 1.00548(18) 0.11692(14) 0.0516(9) Uani 1 1 d . . . . .
C2A C 0.4248(3) 0.94622(18) 0.10075(15) 0.0588(10) Uani 1 1 d . . . . .
H2A H 0.461151 0.940215 0.069880 0.071 Uiso 1 1 calc R U . . .
C3A C 0.4331(3) 0.89538(17) 0.12836(14) 0.0475(8) Uani 1 1 d . . . . .
C4A C 0.0705(3) 0.87000(17) 0.18517(14) 0.0494(8) Uani 1 1 d . . . . .
C5A C -0.0008(3) 0.92394(18) 0.19730(15) 0.0576(10) Uani 1 1 d . . . . .
H5A H -0.073365 0.911535 0.195613 0.069 Uiso 1 1 calc R U . . .
C6A C 0.0301(3) 0.99550(17) 0.21184(14) 0.0490(8) Uani 1 1 d . . . . .
C7A C 0.2936(3) 0.95214(17) 0.34936(14) 0.0493(8) Uani 1 1 d . . . . .
C8A C 0.4048(3) 0.9562(2) 0.35895(15) 0.0600(10) Uani 1 1 d . . . . .
H8A H 0.434063 0.955835 0.393170 0.072 Uiso 1 1 calc R U . . .
C9A C 0.4749(3) 0.96080(18) 0.32126(15) 0.0512(9) Uani 1 1 d . . . . .
C10A C 0.3667(3) 1.14314(19) 0.27024(17) 0.0621(10) Uani 1 1 d . . . . .
H10A H 0.383301 1.139348 0.235092 0.074 Uiso 1 1 calc R U . . .
C11A C 0.3641(5) 1.2127(3) 0.3627(2) 0.122(2) Uani 1 1 d . . . . .
H11G H 0.326050 1.171057 0.364775 0.183 Uiso 1 1 calc R U . . .
H11H H 0.320920 1.252543 0.374340 0.183 Uiso 1 1 calc R U . . .
H11I H 0.430015 1.220050 0.385854 0.183 Uiso 1 1 calc R U . . .
C12A C 0.4353(4) 1.2645(2) 0.2948(2) 0.1039(17) Uani 1 1 d . . . . .
H12G H 0.502719 1.278565 0.316284 0.156 Uiso 1 1 calc R U . . .
H12H H 0.388105 1.302784 0.302982 0.156 Uiso 1 1 calc R U . . .
H12I H 0.446630 1.252078 0.256977 0.156 Uiso 1 1 calc R U . . .
C13A C 0.3392(3) 1.05064(18) 0.08061(15) 0.0540(9) Uani 1 1 d . . . . .
C14A C 0.4156(3) 1.0952(2) 0.06940(18) 0.0731(12) Uani 1 1 d . . . . .
C15A C 0.3823(4) 1.1406(2) 0.0397(2) 0.0880(14) Uani 1 1 d . . . . .
H15A H 0.433122 1.170956 0.032605 0.106 Uiso 1 1 calc R U . . .
C16A C 0.2783(4) 1.1424(2) 0.02061(18) 0.0772(12) Uani 1 1 d . . . . .
C17A C 0.2049(4) 1.0961(2) 0.03051(17) 0.0736(12) Uani 1 1 d . . . . .
H17A H 0.133813 1.095534 0.016687 0.088 Uiso 1 1 calc R U . . .
C18A C 0.2329(3) 1.0504(2) 0.06026(15) 0.0622(10) Uani 1 1 d . . . . .
C19A C 0.4992(3) 0.83283(17) 0.10923(15) 0.0507(9) Uani 1 1 d . . . . .
C20A C 0.4630(3) 0.77812(19) 0.06360(17) 0.0678(11) Uani 1 1 d . . . . .
C21A C 0.5213(4) 0.7185(2) 0.0499(2) 0.0855(14) Uani 1 1 d . . . . .
H21A H 0.496511 0.681693 0.019553 0.103 Uiso 1 1 calc R U . . .
C22A C 0.6143(4) 0.7114(2) 0.0792(2) 0.0807(13) Uani 1 1 d . . . . .
C23A C 0.6499(3) 0.7661(2) 0.12353(19) 0.0731(12) Uani 1 1 d . . . . .
H23A H 0.713082 0.762125 0.143803 0.088 Uiso 1 1 calc R U . . .
C24A C 0.5945(3) 0.8276(2) 0.13929(16) 0.0604(10) Uani 1 1 d . . . . .
C25A C -0.0542(3) 1.04893(18) 0.22074(15) 0.0527(9) Uani 1 1 d . . . . .
C26A C -0.0487(3) 1.1001(2) 0.27095(16) 0.0633(10) Uani 1 1 d . . . . .
C27A C -0.1240(4) 1.1510(2) 0.2797(2) 0.0868(14) Uani 1 1 d . . . . .
H27A H -0.120122 1.185105 0.313216 0.104 Uiso 1 1 calc R U . . .
C28A C -0.2038(4) 1.1527(2) 0.2408(2) 0.0840(14) Uani 1 1 d . . . . .
C29A C -0.2081(3) 1.1022(2) 0.1920(2) 0.0766(12) Uani 1 1 d . . . . .
H29A H -0.262158 1.103199 0.165286 0.092 Uiso 1 1 calc R U . . .
C30A C -0.1354(3) 1.0495(2) 0.18025(17) 0.0622(10) Uani 1 1 d . . . . .
C31A C 0.0274(3) 0.79549(17) 0.16038(15) 0.0514(9) Uani 1 1 d . . . . .
C32A C -0.0141(4) 0.7561(2) 0.19134(19) 0.0769(12) Uani 1 1 d . . . . .
C33A C -0.0421(4) 0.6853(2) 0.1663(3) 0.0960(16) Uani 1 1 d . . . . .
H33A H -0.068348 0.658244 0.186976 0.115 Uiso 1 1 calc R U . . .
C34A C -0.0327(4) 0.6539(2) 0.1128(3) 0.0909(16) Uani 1 1 d . . . . .
C35A C 0.0023(3) 0.6949(2) 0.0821(2) 0.0826(14) Uani 1 1 d . . . . .
H35A H 0.005794 0.674653 0.045070 0.099 Uiso 1 1 calc R U . . .
C36A C 0.0326(3) 0.76566(19) 0.10495(16) 0.0605(10) Uani 1 1 d . . . . .
C37A C 0.2302(3) 0.93648(19) 0.39192(15) 0.0516(9) Uani 1 1 d . . . . .
C38A C 0.2042(3) 0.9898(2) 0.43598(16) 0.0589(10) Uani 1 1 d . . . . .
C39A C 0.1508(3) 0.9721(2) 0.47555(17) 0.0698(11) Uani 1 1 d . . . . .
H39A H 0.135551 1.007414 0.506078 0.084 Uiso 1 1 calc R U . . .
C40A C 0.1198(3) 0.9033(3) 0.47065(19) 0.0743(12) Uani 1 1 d . . . . .
C41A C 0.1436(3) 0.8518(2) 0.4257(2) 0.0747(12) Uani 1 1 d . . . . .
H41A H 0.120988 0.805459 0.421687 0.090 Uiso 1 1 calc R U . . .
C42A C 0.2000(3) 0.8665(2) 0.38617(17) 0.0631(10) Uani 1 1 d . . . . .
C43A C 0.5940(3) 0.9569(2) 0.33424(15) 0.0625(10) Uani 1 1 d . . . . .
C44A C 0.6623(3) 1.0140(3) 0.33799(19) 0.0816(13) Uani 1 1 d . . . . .
C45A C 0.7716(4) 1.0079(3) 0.3477(2) 0.1069(18) Uani 1 1 d . . . . .
H45A H 0.817927 1.046279 0.350339 0.128 Uiso 1 1 calc R U . . .
C46A C 0.8133(4) 0.9475(4) 0.3536(2) 0.109(2) Uani 1 1 d . . . . .
C47A C 0.7464(5) 0.8919(4) 0.3491(2) 0.113(2) Uani 1 1 d . . . . .
H47A H 0.774769 0.850435 0.352783 0.136 Uiso 1 1 calc R U . . .
C48A C 0.6358(4) 0.8944(3) 0.3391(2) 0.0975(16) Uani 1 1 d . . . . .
C49A C 0.1470(3) 1.0024(3) 0.0712(2) 0.0969(16) Uani 1 1 d . . . . .
H49D H 0.171960 0.955570 0.064428 0.145 Uiso 1 1 calc R U . . .
H49E H 0.083135 1.001788 0.047829 0.145 Uiso 1 1 calc R U . . .
H49F H 0.131603 1.019486 0.108438 0.145 Uiso 1 1 calc R U . . .
C50A C 0.2426(4) 1.1946(3) -0.0093(2) 0.1124(19) Uani 1 1 d . . . . .
H50D H 0.300619 1.228110 -0.007058 0.169 Uiso 1 1 calc R U . . .
H50E H 0.182760 1.218800 0.006871 0.169 Uiso 1 1 calc R U . . .
H50F H 0.221681 1.170040 -0.046725 0.169 Uiso 1 1 calc R U . . .
C51A C 0.5325(4) 1.0959(3) 0.0899(3) 0.126(2) Uani 1 1 d . . . . .
H51D H 0.538704 1.103836 0.128507 0.188 Uiso 1 1 calc R U . . .
H51E H 0.571838 1.132801 0.081310 0.188 Uiso 1 1 calc R U . . .
H51F H 0.561160 1.051363 0.072783 0.188 Uiso 1 1 calc R U . . .
C52A C 0.3612(4) 0.7827(2) 0.0299(2) 0.112(2) Uani 1 1 d . . . . .
H52D H 0.302696 0.760602 0.041746 0.169 Uiso 1 1 calc R U . . .
H52E H 0.368568 0.759104 -0.007598 0.169 Uiso 1 1 calc R U . . .
H52F H 0.347431 0.831225 0.033984 0.169 Uiso 1 1 calc R U . . .
C53A C 0.6787(4) 0.6454(2) 0.0621(3) 0.125(2) Uani 1 1 d . . . . .
H53D H 0.637884 0.610379 0.033322 0.188 Uiso 1 1 calc R U . . .
H53E H 0.693779 0.627378 0.092549 0.188 Uiso 1 1 calc R U . . .
H53F H 0.744815 0.657161 0.049625 0.188 Uiso 1 1 calc R U . . .
C54A C 0.6376(4) 0.8869(3) 0.18784(18) 0.0940(15) Uani 1 1 d . . . . .
H54D H 0.593087 0.890326 0.216922 0.141 Uiso 1 1 calc R U . . .
H54E H 0.637910 0.930290 0.178328 0.141 Uiso 1 1 calc R U . . .
H54F H 0.709439 0.877963 0.199264 0.141 Uiso 1 1 calc R U . . .
C55A C -0.0286(5) 0.7882(3) 0.2502(2) 0.140(2) Uani 1 1 d . . . . .
H55D H 0.028950 0.822416 0.266559 0.210 Uiso 1 1 calc R U . . .
H55E H -0.028339 0.752039 0.268248 0.210 Uiso 1 1 calc R U . . .
H55F H -0.095675 0.810688 0.253493 0.210 Uiso 1 1 calc R U . . .
C56A C -0.0596(5) 0.5752(2) 0.0866(3) 0.144(3) Uani 1 1 d . . . . .
H56D H -0.002516 0.548630 0.096609 0.216 Uiso 1 1 calc R U . . .
H56E H -0.068234 0.565460 0.047802 0.216 Uiso 1 1 calc R U . . .
H56F H -0.125034 0.562018 0.098940 0.216 Uiso 1 1 calc R U . . .
C57A C 0.0711(4) 0.8090(2) 0.07062(18) 0.0985(16) Uani 1 1 d . . . . .
H57D H 0.034385 0.852156 0.077778 0.148 Uiso 1 1 calc R U . . .
H57E H 0.056845 0.783207 0.032952 0.148 Uiso 1 1 calc R U . . .
H57F H 0.146843 0.819439 0.079118 0.148 Uiso 1 1 calc R U . . .
C58A C -0.1452(3) 0.9972(2) 0.12466(18) 0.0856(14) Uani 1 1 d . . . . .
H58D H -0.076143 0.979396 0.116336 0.128 Uiso 1 1 calc R U . . .
H58E H -0.171459 1.019846 0.098206 0.128 Uiso 1 1 calc R U . . .
H58F H -0.194193 0.958917 0.123978 0.128 Uiso 1 1 calc R U . . .
C59A C -0.2856(5) 1.2101(3) 0.2515(3) 0.140(2) Uani 1 1 d . . . . .
H59D H -0.294578 1.225662 0.289615 0.210 Uiso 1 1 calc R U . . .
H59E H -0.353132 1.191503 0.231546 0.210 Uiso 1 1 calc R U . . .
H59F H -0.260395 1.249177 0.240065 0.210 Uiso 1 1 calc R U . . .
C60A C 0.0371(4) 1.1007(2) 0.31612(18) 0.0925(15) Uani 1 1 d . . . . .
H60D H 0.050025 1.053222 0.316167 0.139 Uiso 1 1 calc R U . . .
H60E H 0.013571 1.126278 0.350404 0.139 Uiso 1 1 calc R U . . .
H60F H 0.102108 1.123057 0.310382 0.139 Uiso 1 1 calc R U . . .
C61A C 0.5649(5) 0.8294(3) 0.3313(4) 0.176(3) Uani 1 1 d . . . . .
H61D H 0.518322 0.837128 0.359920 0.264 Uiso 1 1 calc R U . . .
H61E H 0.608412 0.790401 0.331988 0.264 Uiso 1 1 calc R U . . .
H61F H 0.522667 0.819022 0.296920 0.264 Uiso 1 1 calc R U . . .
C62A C 0.9350(4) 0.9413(4) 0.3628(3) 0.163(3) Uani 1 1 d . . . . .
H62D H 0.966416 0.935850 0.329244 0.244 Uiso 1 1 calc R U . . .
H62E H 0.948824 0.901087 0.375537 0.244 Uiso 1 1 calc R U . . .
H62F H 0.965630 0.983094 0.389348 0.244 Uiso 1 1 calc R U . . .
C63A C 0.6199(4) 1.0808(3) 0.3317(3) 0.133(2) Uani 1 1 d . . . . .
H63D H 0.613822 1.079027 0.294029 0.200 Uiso 1 1 calc R U . . .
H63E H 0.667898 1.119572 0.351909 0.200 Uiso 1 1 calc R U . . .
H63F H 0.550578 1.086982 0.345202 0.200 Uiso 1 1 calc R U . . .
C64A C 0.2312(4) 1.0662(2) 0.4404(2) 0.0897(14) Uani 1 1 d . . . . .
H64D H 0.301286 1.070446 0.428901 0.135 Uiso 1 1 calc R U . . .
H64E H 0.230008 1.094168 0.477438 0.135 Uiso 1 1 calc R U . . .
H64F H 0.179322 1.082276 0.417716 0.135 Uiso 1 1 calc R U . . .
C65A C 0.0624(4) 0.8838(3) 0.5144(2) 0.122(2) Uani 1 1 d . . . . .
H65D H 0.050065 0.925872 0.542341 0.183 Uiso 1 1 calc R U . . .
H65E H 0.105832 0.853818 0.529664 0.183 Uiso 1 1 calc R U . . .
H65F H -0.004990 0.859567 0.498664 0.183 Uiso 1 1 calc R U . . .
C66A C 0.2323(4) 0.8076(2) 0.3391(2) 0.1002(17) Uani 1 1 d . . . . .
H66D H 0.218076 0.819911 0.305909 0.150 Uiso 1 1 calc R U . . .
H66E H 0.191933 0.764980 0.336900 0.150 Uiso 1 1 calc R U . . .
H66F H 0.307446 0.800655 0.344738 0.150 Uiso 1 1 calc R U . . .
Er1B Er 0.30553(2) 0.49942(2) 0.27101(2) 0.04704(5) Uani 1 1 d D . . . .
O1B O 0.13469(19) 0.53987(12) 0.27352(10) 0.0569(6) Uani 1 1 d . . . . .
O2B O 0.2322(2) 0.46475(13) 0.33747(10) 0.0614(7) Uani 1 1 d . . . . .
O3B O 0.38606(19) 0.59545(11) 0.33234(9) 0.0546(6) Uani 1 1 d . . . . .
O4B O 0.44363(19) 0.45736(11) 0.31441(9) 0.0528(6) Uani 1 1 d . . . . .
O5B O 0.41941(19) 0.45945(13) 0.20474(9) 0.0585(6) Uani 1 1 d . . . . .
O6B O 0.22339(19) 0.39976(12) 0.21316(10) 0.0606(7) Uani 1 1 d . . . . .
O7B O 0.2989(9) 0.5822(5) 0.2235(4) 0.0648(16) Uani 0.829(7) 1 d D U P A 1
O7C O 0.317(5) 0.574(3) 0.217(2) 0.066(4) Uani 0.171(7) 1 d D U P A 2
N1B N 0.3200(6) 0.6761(6) 0.1930(6) 0.071(2) Uani 0.829(7) 1 d D U P A 1
N1C N 0.308(3) 0.680(3) 0.200(3) 0.076(5) Uani 0.171(7) 1 d D U P A 2
C1B C 0.0526(3) 0.52753(19) 0.29428(15) 0.0582(10) Uani 1 1 d . . . . .
C2B C 0.0505(3) 0.4914(2) 0.33349(16) 0.0680(11) Uani 1 1 d . . . . .
H2B H -0.013827 0.487888 0.348275 0.082 Uiso 1 1 calc R U . . .
C3B C 0.1380(3) 0.4607(2) 0.35160(15) 0.0589(10) Uani 1 1 d . . . . .
C4B C 0.4965(3) 0.48181(18) 0.35996(14) 0.0506(9) Uani 1 1 d . . . . .
C5B C 0.4948(3) 0.55127(18) 0.39267(15) 0.0604(10) Uani 1 1 d . . . . .
H5B H 0.530436 0.562548 0.427351 0.072 Uiso 1 1 calc R U . . .
C6B C 0.4438(3) 0.60455(18) 0.37704(14) 0.0512(9) Uani 1 1 d . . . . .
C7B C 0.4152(3) 0.41119(19) 0.16089(14) 0.0534(9) Uani 1 1 d . . . . .
C8B C 0.3310(3) 0.3602(2) 0.14168(16) 0.0678(11) Uani 1 1 d . . . . .
H8B H 0.337261 0.325285 0.109361 0.081 Uiso 1 1 calc R U . . .
C9B C 0.2392(3) 0.35813(18) 0.16738(15) 0.0551(9) Uani 1 1 d . . . . .
C10B C 0.3380(4) 0.6401(3) 0.2287(2) 0.0617(14) Uani 0.829(7) 1 d D U P A 1
H10B H 0.383601 0.660949 0.259776 0.074 Uiso 0.829(7) 1 calc R U P A 1
C10C C 0.269(2) 0.6224(14) 0.2087(11) 0.069(3) Uani 0.171(7) 1 d D U P A 2
H10C H 0.195012 0.618137 0.207825 0.083 Uiso 0.171(7) 1 calc R U P A 2
C11B C 0.3691(9) 0.7461(4) 0.2020(4) 0.160(4) Uani 0.829(7) 1 d D . P A 1
H11A H 0.419537 0.744708 0.175687 0.240 Uiso 0.829(7) 1 calc R U P A 1
H11B H 0.405690 0.761818 0.237857 0.240 Uiso 0.829(7) 1 calc R U P A 1
H11C H 0.314629 0.778072 0.198365 0.240 Uiso 0.829(7) 1 calc R U P A 1
C11C C 0.252(4) 0.721(3) 0.172(3) 0.21(3) Uani 0.171(7) 1 d D . P A 2
H11D H 0.270596 0.769626 0.188872 0.309 Uiso 0.171(7) 1 calc R U P A 2
H11E H 0.176538 0.711844 0.171947 0.309 Uiso 0.171(7) 1 calc R U P A 2
H11F H 0.270881 0.707894 0.135078 0.309 Uiso 0.171(7) 1 calc R U P A 2
C12B C 0.2488(7) 0.6503(5) 0.1465(3) 0.142(3) Uani 0.829(7) 1 d D . P A 1
H12A H 0.197753 0.685026 0.144609 0.212 Uiso 0.829(7) 1 calc R U P A 1
H12B H 0.211750 0.608061 0.148071 0.212 Uiso 0.829(7) 1 calc R U P A 1
H12C H 0.287796 0.640053 0.114935 0.212 Uiso 0.829(7) 1 calc R U P A 1
C12C C 0.414(3) 0.680(3) 0.181(2) 0.18(2) Uani 0.171(7) 1 d D . P A 2
H12D H 0.409881 0.694105 0.148488 0.272 Uiso 0.171(7) 1 calc R U P A 2
H12E H 0.439720 0.633174 0.173769 0.272 Uiso 0.171(7) 1 calc R U P A 2
H12F H 0.462220 0.711888 0.208440 0.272 Uiso 0.171(7) 1 calc R U P A 2
C13B C -0.0530(3) 0.5517(2) 0.27514(15) 0.0558(9) Uani 1 1 d . . . . .
C14B C -0.0900(3) 0.6166(2) 0.30142(16) 0.0617(10) Uani 1 1 d . . . . .
C15B C -0.1874(3) 0.6353(2) 0.28259(17) 0.0688(11) Uani 1 1 d . . . . .
H15B H -0.211540 0.679209 0.299947 0.083 Uiso 1 1 calc R U . . .
C16B C -0.2509(3) 0.5918(3) 0.23917(19) 0.0743(12) Uani 1 1 d . . . . .
C17B C -0.2118(4) 0.5281(2) 0.21350(17) 0.0773(12) Uani 1 1 d . . . . .
H17B H -0.252341 0.498414 0.183486 0.093 Uiso 1 1 calc R U . . .
C18B C -0.1148(3) 0.5065(2) 0.23048(16) 0.0686(11) Uani 1 1 d . . . . .
C19B C 0.1228(3) 0.4162(2) 0.38928(17) 0.0620(10) Uani 1 1 d . . . . .
C20B C 0.1354(4) 0.4446(3) 0.44502(19) 0.0845(14) Uani 1 1 d . . . . .
C21B C 0.1244(4) 0.3991(3) 0.4769(2) 0.1053(18) Uani 1 1 d . . . . .
H21B H 0.134527 0.417483 0.514487 0.126 Uiso 1 1 calc R U . . .
C22B C 0.0997(4) 0.3297(3) 0.4555(3) 0.1053(18) Uani 1 1 d . . . . .
C23B C 0.0875(4) 0.3031(3) 0.4007(3) 0.1071(18) Uani 1 1 d . . . . .
H23B H 0.071418 0.255129 0.385512 0.129 Uiso 1 1 calc R U . . .
C24B C 0.0980(4) 0.3449(2) 0.3665(2) 0.0879(14) Uani 1 1 d . . . . .
C25B C 0.4527(3) 0.67802(18) 0.41470(14) 0.0555(9) Uani 1 1 d . . . . .
C26B C 0.5504(3) 0.7164(2) 0.4290(2) 0.0854(14) Uani 1 1 d . . . . .
C27B C 0.5518(4) 0.7857(2) 0.4618(2) 0.117(2) Uani 1 1 d . . . . .
H27B H 0.617036 0.811481 0.471435 0.141 Uiso 1 1 calc R U . . .
C28B C 0.4611(4) 0.8175(2) 0.4805(2) 0.0964(16) Uani 1 1 d . . . . .
C29B C 0.3674(4) 0.7779(2) 0.46723(17) 0.0743(12) Uani 1 1 d . . . . .
H29B H 0.305492 0.797808 0.481026 0.089 Uiso 1 1 calc R U . . .
C30B C 0.3606(3) 0.70932(19) 0.43404(15) 0.0600(10) Uani 1 1 d . . . . .
C31B C 0.5688(3) 0.43334(17) 0.37918(14) 0.0513(9) Uani 1 1 d . . . . .
C32B C 0.6675(3) 0.4211(2) 0.35822(16) 0.0651(10) Uani 1 1 d . . . . .
C33B C 0.7332(3) 0.3744(2) 0.37480(17) 0.0722(11) Uani 1 1 d . . . . .
H33B H 0.799460 0.366277 0.360987 0.087 Uiso 1 1 calc R U . . .
C34B C 0.7040(4) 0.3397(2) 0.41082(17) 0.0718(12) Uani 1 1 d . . . . .
C35B C 0.6070(4) 0.35332(19) 0.43182(15) 0.0655(11) Uani 1 1 d . . . . .
H35B H 0.586840 0.330896 0.456868 0.079 Uiso 1 1 calc R U . . .
C36B C 0.5375(3) 0.40002(18) 0.41663(14) 0.0552(9) Uani 1 1 d . . . . .
C37B C 0.5056(3) 0.41052(18) 0.12593(14) 0.0527(9) Uani 1 1 d . . . . .
C38B C 0.5053(3) 0.4552(2) 0.09319(15) 0.0640(10) Uani 1 1 d . . . . .
C39B C 0.5892(3) 0.4549(2) 0.06147(16) 0.0709(11) Uani 1 1 d . . . . .
H39B H 0.588331 0.484781 0.039496 0.085 Uiso 1 1 calc R U . . .
C40B C 0.6736(3) 0.4120(2) 0.06125(16) 0.0616(10) Uani 1 1 d . . . . .
C41B C 0.6731(3) 0.3685(2) 0.09462(16) 0.0627(10) Uani 1 1 d . . . . .
H41B H 0.730015 0.339494 0.095512 0.075 Uiso 1 1 calc R U . . .
C42B C 0.5908(3) 0.36661(19) 0.12661(15) 0.0603(10) Uani 1 1 d . . . . .
C43B C 0.1458(3) 0.30798(17) 0.13989(14) 0.0520(9) Uani 1 1 d . . . . .
C44B C 0.0723(3) 0.32765(18) 0.10372(15) 0.0572(9) Uani 1 1 d . . . . .
C45B C -0.0186(3) 0.2844(2) 0.08249(15) 0.0629(10) Uani 1 1 d . . . . .
H45B H -0.068519 0.297748 0.059012 0.075 Uiso 1 1 calc R U . . .
C46B C -0.0381(3) 0.2224(2) 0.09480(16) 0.0666(11) Uani 1 1 d . . . . .
C47B C 0.0380(3) 0.2028(2) 0.12846(17) 0.0723(12) Uani 1 1 d . . . . .
H47B H 0.027077 0.160529 0.136544 0.087 Uiso 1 1 calc R U . . .
C48B C 0.1306(3) 0.24406(19) 0.15076(16) 0.0635(10) Uani 1 1 d . . . . .
C49B C -0.0239(4) 0.6661(2) 0.3493(2) 0.0936(15) Uani 1 1 d . . . . .
H49A H -0.011446 0.643632 0.377507 0.140 Uiso 1 1 calc R U . . .
H49B H -0.061680 0.708185 0.362776 0.140 Uiso 1 1 calc R U . . .
H49C H 0.043541 0.678075 0.338223 0.140 Uiso 1 1 calc R U . . .
C50B C -0.3595(4) 0.6133(3) 0.2211(2) 0.1177(19) Uani 1 1 d . . . . .
H50A H -0.394292 0.637643 0.252430 0.177 Uiso 1 1 calc R U . . .
H50B H -0.402535 0.572161 0.200770 0.177 Uiso 1 1 calc R U . . .
H50C H -0.350467 0.643917 0.198745 0.177 Uiso 1 1 calc R U . . .
C51B C -0.0792(4) 0.4342(2) 0.2023(2) 0.1102(18) Uani 1 1 d . . . . .
H51A H -0.003703 0.436812 0.198634 0.165 Uiso 1 1 calc R U . . .
H51B H -0.117693 0.417066 0.167010 0.165 Uiso 1 1 calc R U . . .
H51C H -0.093425 0.402780 0.223412 0.165 Uiso 1 1 calc R U . . .
C52B C 0.1630(6) 0.5215(3) 0.4707(2) 0.143(3) Uani 1 1 d . . . . .
H52A H 0.237052 0.531418 0.467286 0.215 Uiso 1 1 calc R U . . .
H52B H 0.150993 0.533815 0.508453 0.215 Uiso 1 1 calc R U . . .
H52C H 0.118753 0.548550 0.452838 0.215 Uiso 1 1 calc R U . . .
C53B C 0.0877(6) 0.2812(4) 0.4919(3) 0.178(3) Uani 1 1 d . . . . .
H53A H 0.157145 0.267416 0.502507 0.268 Uiso 1 1 calc R U . . .
H53B H 0.043812 0.240054 0.472293 0.268 Uiso 1 1 calc R U . . .
H53C H 0.054637 0.305850 0.523748 0.268 Uiso 1 1 calc R U . . .
C54B C 0.0794(6) 0.3130(3) 0.3055(2) 0.157(3) Uani 1 1 d . . . . .
H54A H 0.021739 0.335587 0.291384 0.235 Uiso 1 1 calc R U . . .
H54B H 0.061116 0.263519 0.297338 0.235 Uiso 1 1 calc R U . . .
H54C H 0.143431 0.319558 0.289198 0.235 Uiso 1 1 calc R U . . .
C55B C 0.7042(4) 0.4575(3) 0.3181(2) 0.0994(16) Uani 1 1 d . . . . .
H55A H 0.650653 0.449496 0.287831 0.149 Uiso 1 1 calc R U . . .
H55B H 0.770385 0.439002 0.305444 0.149 Uiso 1 1 calc R U . . .
H55C H 0.714658 0.507215 0.335539 0.149 Uiso 1 1 calc R U . . .
C56B C 0.7778(4) 0.2883(2) 0.4274(2) 0.1063(18) Uani 1 1 d . . . . .
H56A H 0.834374 0.278442 0.403824 0.159 Uiso 1 1 calc R U . . .
H56B H 0.737664 0.245367 0.424621 0.159 Uiso 1 1 calc R U . . .
H56C H 0.807890 0.308615 0.464179 0.159 Uiso 1 1 calc R U . . .
C57B C 0.4315(3) 0.4124(2) 0.43979(16) 0.0727(12) Uani 1 1 d . . . . .
H57A H 0.434532 0.457749 0.466283 0.109 Uiso 1 1 calc R U . . .
H57B H 0.415549 0.376537 0.456732 0.109 Uiso 1 1 calc R U . . .
H57C H 0.376528 0.410777 0.411197 0.109 Uiso 1 1 calc R U . . .
C58B C 0.2527(3) 0.6692(2) 0.4192(2) 0.0933(15) Uani 1 1 d . . . . .
H58A H 0.227954 0.666200 0.382319 0.140 Uiso 1 1 calc R U . . .
H58B H 0.202075 0.693337 0.442985 0.140 Uiso 1 1 calc R U . . .
H58C H 0.259754 0.622599 0.422741 0.140 Uiso 1 1 calc R U . . .
C59B C 0.4635(5) 0.8945(3) 0.5136(3) 0.149(3) Uani 1 1 d . . . . .
H59A H 0.482408 0.898542 0.551185 0.224 Uiso 1 1 calc R U . . .
H59B H 0.393995 0.912735 0.509446 0.224 Uiso 1 1 calc R U . . .
H59C H 0.515528 0.920963 0.500981 0.224 Uiso 1 1 calc R U . . .
C60B C 0.6526(4) 0.6855(3) 0.4086(3) 0.144(3) Uani 1 1 d . . . . .
H60A H 0.675225 0.652353 0.427554 0.215 Uiso 1 1 calc R U . . .
H60B H 0.707232 0.722431 0.414796 0.215 Uiso 1 1 calc R U . . .
H60C H 0.640682 0.661926 0.370391 0.215 Uiso 1 1 calc R U . . .
C61B C 0.2140(4) 0.2184(2) 0.1856(2) 0.0935(16) Uani 1 1 d . . . . .
H61A H 0.274742 0.203640 0.165607 0.140 Uiso 1 1 calc R U . . .
H61B H 0.183831 0.179433 0.195566 0.140 Uiso 1 1 calc R U . . .
H61C H 0.236417 0.255915 0.217858 0.140 Uiso 1 1 calc R U . . .
C62B C -0.1394(4) 0.1770(2) 0.0721(2) 0.1002(16) Uani 1 1 d . . . . .
H62A H -0.179129 0.172930 0.101383 0.150 Uiso 1 1 calc R U . . .
H62B H -0.121093 0.131072 0.051366 0.150 Uiso 1 1 calc R U . . .
H62C H -0.182399 0.198261 0.049044 0.150 Uiso 1 1 calc R U . . .
C63B C 0.0892(4) 0.3948(2) 0.08860(19) 0.0851(14) Uani 1 1 d . . . . .
H63A H 0.103371 0.433459 0.121002 0.128 Uiso 1 1 calc R U . . .
H63B H 0.025890 0.402918 0.068032 0.128 Uiso 1 1 calc R U . . .
H63C H 0.148967 0.390842 0.067140 0.128 Uiso 1 1 calc R U . . .
C64B C 0.4150(4) 0.5041(3) 0.09196(19) 0.0986(17) Uani 1 1 d . . . . .
H64A H 0.350849 0.476994 0.074352 0.148 Uiso 1 1 calc R U . . .
H64B H 0.433779 0.536420 0.072313 0.148 Uiso 1 1 calc R U . . .
H64C H 0.403188 0.529874 0.128426 0.148 Uiso 1 1 calc R U . . .
C65B C 0.7632(3) 0.4118(2) 0.0252(2) 0.0915(15) Uani 1 1 d . . . . .
H65A H 0.766499 0.365483 0.000524 0.137 Uiso 1 1 calc R U . . .
H65B H 0.830147 0.424761 0.047216 0.137 Uiso 1 1 calc R U . . .
H65C H 0.749606 0.444893 0.004881 0.137 Uiso 1 1 calc R U . . .
C66B C 0.5950(4) 0.3185(2) 0.1628(2) 0.0936(15) Uani 1 1 d . . . . .
H66A H 0.578615 0.344267 0.198548 0.140 Uiso 1 1 calc R U . . .
H66B H 0.665550 0.301008 0.164803 0.140 Uiso 1 1 calc R U . . .
H66C H 0.543570 0.279680 0.148052 0.140 Uiso 1 1 calc R U . . .

loop_
_atom_site_aniso_label
_atom_site_aniso_U_11
_atom_site_aniso_U_22
_atom_site_aniso_U_33
_atom_site_aniso_U_23
_atom_site_aniso_U_13
_atom_site_aniso_U_12
Er1A 0.04248(9) 0.04177(9) 0.04227(9) 0.01084(7) -0.00030(7) 0.00190(7)
O1A 0.0679(17) 0.0478(14) 0.0525(15) 0.0181(12) 0.0075(13) 0.0089(12)
O2A 0.0536(15) 0.0504(14) 0.0543(15) 0.0161(12) 0.0100(12) 0.0110(11)
O3A 0.0416(14) 0.0424(13) 0.0659(16) 0.0115(11) -0.0042(12) 0.0018(11)
O4A 0.0443(15) 0.0430(13) 0.0661(16) 0.0057(11) -0.0019(12) 0.0008(11)
O5A 0.0434(14) 0.0740(17) 0.0527(15) 0.0262(13) -0.0024(12) 0.0015(12)
O6A 0.0415(14) 0.0901(19) 0.0492(15) 0.0227(14) 0.0037(12) 0.0095(13)
O7A 0.0785(19) 0.0464(15) 0.0652(17) 0.0059(13) -0.0052(14) -0.0057(13)
N1A 0.075(2) 0.0474(19) 0.078(3) 0.0004(18) -0.0129(19) -0.0050(17)
C1A 0.057(2) 0.050(2) 0.047(2) 0.0149(17) 0.0021(18) -0.0050(17)
C2A 0.069(3) 0.060(2) 0.054(2) 0.0218(19) 0.0203(19) 0.014(2)
C3A 0.043(2) 0.047(2) 0.048(2) 0.0074(17) 0.0026(17) -0.0009(16)
C4A 0.049(2) 0.046(2) 0.051(2) 0.0115(16) 0.0017(17) -0.0020(17)
C5A 0.043(2) 0.052(2) 0.075(3) 0.0140(19) 0.0068(19) -0.0014(17)
C6A 0.047(2) 0.048(2) 0.048(2) 0.0083(16) -0.0010(17) 0.0065(17)
C7A 0.048(2) 0.048(2) 0.051(2) 0.0138(17) 0.0048(18) 0.0004(16)
C8A 0.045(2) 0.089(3) 0.051(2) 0.029(2) -0.0005(18) 0.0030(19)
C9A 0.044(2) 0.059(2) 0.050(2) 0.0150(18) -0.0018(17) 0.0058(17)
C10A 0.062(3) 0.048(2) 0.067(3) 0.007(2) -0.016(2) 0.0036(19)
C11A 0.152(6) 0.087(4) 0.102(5) -0.009(3) 0.015(4) -0.013(4)
C12A 0.117(4) 0.059(3) 0.123(4) 0.017(3) -0.017(3) -0.020(3)
C13A 0.061(2) 0.053(2) 0.052(2) 0.0208(18) 0.0080(19) 0.0036(18)
C14A 0.064(3) 0.085(3) 0.084(3) 0.047(3) 0.007(2) 0.000(2)
C15A 0.088(4) 0.096(3) 0.100(4) 0.061(3) 0.013(3) -0.010(3)
C16A 0.093(4) 0.088(3) 0.065(3) 0.042(2) 0.013(3) 0.018(3)
C17A 0.070(3) 0.093(3) 0.067(3) 0.038(3) 0.005(2) 0.010(2)
C18A 0.069(3) 0.067(3) 0.052(2) 0.022(2) 0.002(2) -0.001(2)
C19A 0.049(2) 0.045(2) 0.058(2) 0.0125(17) 0.0122(18) 0.0078(16)
C20A 0.057(3) 0.053(2) 0.082(3) 0.000(2) 0.006(2) 0.0068(19)
C21A 0.074(3) 0.049(2) 0.114(4) -0.009(2) 0.017(3) 0.001(2)
C22A 0.077(3) 0.054(3) 0.115(4) 0.025(3) 0.031(3) 0.016(2)
C23A 0.060(3) 0.084(3) 0.087(3) 0.039(3) 0.019(2) 0.023(2)
C24A 0.056(2) 0.067(3) 0.060(2) 0.019(2) 0.011(2) 0.010(2)
C25A 0.043(2) 0.051(2) 0.064(2) 0.0166(19) 0.0028(18) 0.0064(17)
C26A 0.060(3) 0.059(2) 0.066(3) 0.009(2) 0.004(2) 0.015(2)
C27A 0.091(4) 0.073(3) 0.086(3) 0.004(2) 0.009(3) 0.031(3)
C28A 0.082(3) 0.081(3) 0.095(4) 0.031(3) 0.012(3) 0.035(3)
C29A 0.058(3) 0.091(3) 0.089(3) 0.040(3) 0.000(2) 0.022(2)
C30A 0.054(2) 0.065(2) 0.069(3) 0.021(2) 0.003(2) 0.005(2)
C31A 0.048(2) 0.0422(19) 0.063(2) 0.0150(18) 0.0000(18) -0.0027(16)
C32A 0.086(3) 0.064(3) 0.086(3) 0.030(2) 0.010(3) -0.012(2)
C33A 0.106(4) 0.063(3) 0.127(5) 0.044(3) 0.005(4) -0.024(3)
C34A 0.081(3) 0.044(3) 0.135(5) 0.009(3) -0.002(3) -0.010(2)
C35A 0.077(3) 0.059(3) 0.090(3) -0.013(2) 0.002(3) -0.005(2)
C36A 0.061(2) 0.049(2) 0.066(3) 0.0077(19) 0.006(2) -0.0053(18)
C37A 0.041(2) 0.064(2) 0.053(2) 0.0217(19) 0.0001(17) -0.0003(17)
C38A 0.043(2) 0.070(3) 0.064(3) 0.021(2) 0.0048(19) -0.0003(18)
C39A 0.053(2) 0.088(3) 0.070(3) 0.022(2) 0.017(2) 0.008(2)
C40A 0.058(3) 0.097(3) 0.084(3) 0.047(3) 0.022(2) 0.010(2)
C41A 0.068(3) 0.073(3) 0.095(4) 0.044(3) 0.009(3) 0.000(2)
C42A 0.063(3) 0.064(3) 0.066(3) 0.025(2) 0.002(2) 0.001(2)
C43A 0.044(2) 0.093(3) 0.050(2) 0.020(2) 0.0001(18) 0.015(2)
C44A 0.045(3) 0.114(4) 0.081(3) 0.022(3) -0.001(2) 0.001(3)
C45A 0.046(3) 0.153(5) 0.107(4) 0.017(4) -0.004(3) 0.002(3)
C46A 0.052(3) 0.185(7) 0.074(3) 0.014(4) -0.011(3) 0.037(4)
C47A 0.078(4) 0.149(6) 0.113(5) 0.038(4) -0.003(3) 0.054(4)
C48A 0.069(3) 0.110(4) 0.118(4) 0.041(3) -0.003(3) 0.029(3)
C49A 0.073(3) 0.117(4) 0.113(4) 0.062(3) -0.014(3) -0.027(3)
C50A 0.131(5) 0.129(4) 0.109(4) 0.085(4) 0.012(4) 0.019(4)
C51A 0.072(3) 0.147(5) 0.185(6) 0.103(5) -0.021(4) -0.030(3)
C52A 0.076(3) 0.095(4) 0.120(4) -0.035(3) -0.021(3) 0.014(3)
C53A 0.111(4) 0.070(3) 0.196(6) 0.030(4) 0.045(4) 0.044(3)
C54A 0.072(3) 0.119(4) 0.076(3) 0.006(3) -0.007(3) 0.016(3)
C55A 0.213(7) 0.130(5) 0.083(4) 0.042(4) 0.031(4) -0.038(5)
C56A 0.135(5) 0.047(3) 0.222(7) 0.003(4) -0.015(5) -0.019(3)
C57A 0.124(4) 0.094(3) 0.065(3) 0.002(3) 0.021(3) -0.026(3)
C58A 0.072(3) 0.098(3) 0.080(3) 0.019(3) -0.011(2) 0.012(3)
C59A 0.133(5) 0.136(5) 0.153(6) 0.035(4) 0.016(4) 0.091(4)
C60A 0.092(4) 0.092(3) 0.071(3) -0.010(3) -0.010(3) 0.027(3)
C61A 0.131(6) 0.114(5) 0.300(11) 0.086(6) 0.016(6) 0.048(5)
C62A 0.059(3) 0.265(8) 0.125(5) -0.001(5) -0.019(3) 0.053(4)
C63A 0.065(3) 0.118(5) 0.227(8) 0.070(5) -0.001(4) -0.013(3)
C64A 0.082(3) 0.074(3) 0.106(4) 0.009(3) 0.031(3) -0.007(2)
C65A 0.139(5) 0.132(5) 0.129(5) 0.075(4) 0.070(4) 0.021(4)
C66A 0.139(5) 0.063(3) 0.096(4) 0.016(3) 0.031(3) -0.013(3)
Er1B 0.05186(11) 0.04960(10) 0.03627(9) 0.00948(7) -0.00181(7) -0.00854(7)
O1B 0.0514(15) 0.0677(16) 0.0570(16) 0.0272(13) 0.0047(12) -0.0046(12)
O2B 0.0539(16) 0.0807(18) 0.0552(16) 0.0306(14) 0.0017(13) -0.0080(13)
O3B 0.0646(16) 0.0488(14) 0.0461(14) 0.0123(11) -0.0127(12) -0.0047(12)
O4B 0.0600(15) 0.0523(14) 0.0426(14) 0.0097(11) 0.0000(12) 0.0013(12)
O5B 0.0610(16) 0.0673(16) 0.0393(14) 0.0038(12) 0.0033(12) -0.0060(13)
O6B 0.0631(17) 0.0566(15) 0.0494(15) -0.0027(12) 0.0017(12) -0.0117(12)
O7B 0.069(5) 0.068(3) 0.066(3) 0.033(3) 0.006(2) 0.000(2)
O7C 0.064(9) 0.072(7) 0.065(7) 0.024(7) 0.012(7) 0.007(6)
N1B 0.083(4) 0.066(3) 0.080(5) 0.039(4) 0.027(3) 0.026(3)
N1C 0.081(8) 0.072(7) 0.085(10) 0.030(8) 0.031(8) 0.027(7)
C1B 0.065(3) 0.058(2) 0.050(2) 0.0141(18) 0.002(2) -0.0045(19)
C2B 0.054(2) 0.092(3) 0.068(3) 0.038(2) 0.012(2) 0.000(2)
C3B 0.060(3) 0.068(2) 0.049(2) 0.0198(19) 0.0007(19) -0.014(2)
C4B 0.054(2) 0.058(2) 0.041(2) 0.0166(17) 0.0017(17) 0.0001(18)
C5B 0.077(3) 0.051(2) 0.044(2) 0.0052(17) -0.0148(19) 0.0056(19)
C6B 0.050(2) 0.050(2) 0.046(2) 0.0067(17) -0.0042(17) -0.0048(17)
C7B 0.055(2) 0.061(2) 0.043(2) 0.0154(18) -0.0018(17) 0.0063(19)
C8B 0.064(3) 0.066(3) 0.056(2) -0.009(2) 0.005(2) -0.004(2)
C9B 0.062(2) 0.046(2) 0.051(2) 0.0066(18) -0.0077(19) 0.0016(18)
C10B 0.062(3) 0.065(3) 0.061(3) 0.024(2) 0.004(2) 0.003(2)
C10C 0.066(7) 0.074(6) 0.069(6) 0.021(6) 0.007(6) 0.007(5)
C11B 0.255(12) 0.078(5) 0.165(8) 0.063(5) 0.036(8) -0.014(6)
C11C 0.14(3) 0.20(5) 0.36(7) 0.20(6) -0.01(4) 0.03(4)
C12B 0.159(8) 0.148(7) 0.131(6) 0.072(6) -0.039(5) 0.042(6)
C12C 0.11(2) 0.19(5) 0.30(6) 0.15(5) 0.11(3) 0.05(3)
C13B 0.046(2) 0.072(3) 0.052(2) 0.024(2) 0.0027(18) -0.0037(19)
C14B 0.058(3) 0.065(3) 0.062(3) 0.020(2) 0.002(2) -0.005(2)
C15B 0.071(3) 0.067(3) 0.070(3) 0.022(2) 0.010(2) 0.006(2)
C16B 0.061(3) 0.091(3) 0.074(3) 0.031(3) -0.002(2) -0.002(2)
C17B 0.070(3) 0.095(3) 0.058(3) 0.013(2) -0.008(2) -0.009(3)
C18B 0.063(3) 0.080(3) 0.058(3) 0.012(2) 0.003(2) 0.003(2)
C19B 0.055(2) 0.071(3) 0.065(3) 0.029(2) 0.004(2) -0.007(2)
C20B 0.092(3) 0.095(3) 0.072(3) 0.039(3) -0.003(3) -0.031(3)
C21B 0.121(4) 0.135(5) 0.071(3) 0.055(3) -0.010(3) -0.039(4)
C22B 0.095(4) 0.118(5) 0.125(5) 0.078(4) -0.010(4) -0.028(3)
C23B 0.123(5) 0.074(3) 0.134(5) 0.048(4) 0.011(4) -0.012(3)
C24B 0.105(4) 0.074(3) 0.092(4) 0.034(3) 0.015(3) -0.011(3)
C25B 0.055(2) 0.054(2) 0.050(2) 0.0081(17) -0.0151(18) -0.0014(18)
C26B 0.061(3) 0.065(3) 0.105(4) -0.010(3) -0.015(3) 0.000(2)
C27B 0.077(4) 0.073(3) 0.154(5) -0.032(3) -0.032(3) -0.014(3)
C28B 0.088(4) 0.067(3) 0.100(4) -0.019(3) -0.034(3) 0.012(3)
C29B 0.074(3) 0.066(3) 0.067(3) -0.001(2) -0.012(2) 0.016(2)
C30B 0.064(3) 0.054(2) 0.056(2) 0.0100(19) -0.0086(19) 0.0047(19)
C31B 0.060(2) 0.046(2) 0.044(2) 0.0094(16) -0.0036(18) -0.0017(17)
C32B 0.071(3) 0.067(3) 0.058(2) 0.019(2) 0.004(2) 0.008(2)
C33B 0.065(3) 0.075(3) 0.072(3) 0.014(2) 0.004(2) 0.017(2)
C34B 0.087(3) 0.063(3) 0.060(3) 0.011(2) -0.010(2) 0.015(2)
C35B 0.087(3) 0.058(2) 0.050(2) 0.0180(19) -0.010(2) 0.001(2)
C36B 0.065(3) 0.051(2) 0.043(2) 0.0065(17) -0.0042(18) -0.0021(18)
C37B 0.057(2) 0.057(2) 0.041(2) 0.0100(17) 0.0011(17) 0.0001(18)
C38B 0.074(3) 0.071(3) 0.048(2) 0.016(2) 0.010(2) 0.016(2)
C39B 0.083(3) 0.069(3) 0.059(3) 0.015(2) 0.013(2) 0.002(2)
C40B 0.057(3) 0.062(2) 0.055(2) 0.001(2) 0.0061(19) -0.009(2)
C41B 0.053(2) 0.062(2) 0.060(3) -0.001(2) -0.002(2) 0.0040(19)
C42B 0.067(3) 0.059(2) 0.052(2) 0.0125(19) -0.001(2) 0.007(2)
C43B 0.052(2) 0.045(2) 0.051(2) 0.0022(17) -0.0064(17) 0.0019(17)
C44B 0.064(3) 0.049(2) 0.052(2) 0.0071(18) -0.0022(19) 0.0012(19)
C45B 0.064(3) 0.064(3) 0.055(2) 0.012(2) -0.0124(19) 0.000(2)
C46B 0.065(3) 0.065(3) 0.059(3) 0.005(2) -0.009(2) -0.005(2)
C47B 0.083(3) 0.046(2) 0.079(3) 0.009(2) -0.009(2) -0.009(2)
C48B 0.070(3) 0.051(2) 0.060(2) 0.0048(19) -0.013(2) 0.003(2)
C49B 0.087(3) 0.078(3) 0.097(4) 0.001(3) -0.014(3) 0.001(3)
C50B 0.081(4) 0.132(5) 0.134(5) 0.037(4) -0.023(3) 0.015(3)
C51B 0.097(4) 0.103(4) 0.097(4) -0.020(3) -0.010(3) 0.019(3)
C52B 0.239(8) 0.109(4) 0.073(4) 0.019(3) 0.016(4) -0.058(5)
C53B 0.202(7) 0.190(7) 0.190(7) 0.150(6) -0.036(6) -0.062(6)
C54B 0.271(9) 0.087(4) 0.101(5) 0.007(3) 0.045(5) -0.036(5)
C55B 0.085(3) 0.128(4) 0.108(4) 0.063(4) 0.033(3) 0.017(3)
C56B 0.124(4) 0.097(4) 0.096(4) 0.027(3) -0.016(3) 0.047(3)
C57B 0.081(3) 0.076(3) 0.064(3) 0.024(2) 0.010(2) -0.002(2)
C58B 0.067(3) 0.075(3) 0.129(4) 0.012(3) 0.023(3) -0.004(2)
C59B 0.132(5) 0.079(4) 0.170(6) -0.055(4) -0.045(4) 0.013(3)
C60B 0.066(4) 0.099(4) 0.217(7) -0.030(4) 0.008(4) -0.012(3)
C61B 0.100(4) 0.070(3) 0.101(4) 0.021(3) -0.034(3) 0.006(3)
C62B 0.087(4) 0.097(4) 0.107(4) 0.025(3) -0.024(3) -0.032(3)
C63B 0.095(3) 0.074(3) 0.089(3) 0.034(3) -0.016(3) -0.012(2)
C64B 0.120(4) 0.118(4) 0.079(3) 0.051(3) 0.032(3) 0.056(3)
C65B 0.077(3) 0.094(3) 0.097(4) 0.013(3) 0.023(3) -0.013(3)
C66B 0.100(4) 0.101(4) 0.097(4) 0.052(3) 0.018(3) 0.029(3)

loop_
_atom_type_symbol
_atom_type_description
_atom_type_scat_dispersion_real
_atom_type_scat_dispersion_imag
_atom_type_scat_source
C C 0.0033 0.0016 'International Tables Vol C Tables 4.2.6.8 and 6.1.1.4'
H H 0.0000 0.0000 'International Tables Vol C Tables 4.2.6.8 and 6.1.1.4'
Er Er -0.2586 4.9576 'International Tables Vol C Tables 4.2.6.8 and 6.1.1.4'
N N 0.0061 0.0033 'International Tables Vol C Tables 4.2.6.8 and 6.1.1.4'
O O 0.0106 0.0060 'International Tables Vol C Tables 4.2.6.8 and 6.1.1.4'

loop_
_geom_angle_atom_site_label_1
_geom_angle_atom_site_label_2
_geom_angle_atom_site_label_3
_geom_angle
_geom_angle_site_symmetry_1
_geom_angle_site_symmetry_3
_geom_angle_publ_flag
O1A Er1A O2A 73.63(8) . . ?
O1A Er1A O3A 83.03(8) . . ?
O1A Er1A O4A 109.60(9) . . ?
O1A Er1A O5A 162.63(8) . . ?
O1A Er1A O6A 107.65(9) . . ?
O1A Er1A O7A 79.26(9) . . ?
O2A Er1A O4A 76.59(8) . . ?
O2A Er1A O5A 122.79(8) . . ?
O2A Er1A O6A 73.89(9) . . ?
O2A Er1A O7A 131.75(9) . . ?
O3A Er1A O2A 133.47(8) . . ?
O3A Er1A O4A 74.24(8) . . ?
O3A Er1A O5A 87.80(8) . . ?
O3A Er1A O6A 152.56(9) . . ?
O3A Er1A O7A 79.95(8) . . ?
O4A Er1A O5A 81.80(9) . . ?
O4A Er1A O7A 151.18(9) . . ?
O5A Er1A O7A 84.64(9) . . ?
O6A Er1A O4A 122.54(9) . . ?
O6A Er1A O5A 74.79(8) . . ?
O6A Er1A O7A 77.49(9) . . ?
C1A O1A Er1A 136.7(2) . . ?
C3A O2A Er1A 137.0(2) . . ?
C6A O3A Er1A 135.8(2) . . ?
C4A O4A Er1A 135.2(2) . . ?
C7A O5A Er1A 134.8(2) . . ?
C9A O6A Er1A 136.6(2) . . ?
C10A O7A Er1A 134.4(3) . . ?
C10A N1A C11A 120.1(4) . . ?
C10A N1A C12A 122.2(4) . . ?
C11A N1A C12A 117.6(4) . . ?
O1A C1A C2A 123.6(3) . . ?
O1A C1A C13A 114.6(3) . . ?
C2A C1A C13A 121.7(3) . . ?
C1A C2A H2A 118.3 . . ?
C1A C2A C3A 123.4(3) . . ?
C3A C2A H2A 118.3 . . ?
O2A C3A C2A 124.0(3) . . ?
O2A C3A C19A 114.9(3) . . ?
C2A C3A C19A 121.0(3) . . ?
O4A C4A C5A 124.4(3) . . ?
O4A C4A C31A 116.3(3) . . ?
C5A C4A C31A 119.3(3) . . ?
C4A C5A H5A 118.0 . . ?
C4A C5A C6A 123.9(3) . . ?
C6A C5A H5A 118.0 . . ?
O3A C6A C5A 123.8(3) . . ?
O3A C6A C25A 116.8(3) . . ?
C5A C6A C25A 119.4(3) . . ?
O5A C7A C8A 125.0(3) . . ?
O5A C7A C37A 117.6(3) . . ?
C8A C7A C37A 117.4(3) . . ?
C7A C8A H8A 117.6 . . ?
C9A C8A C7A 124.7(3) . . ?
C9A C8A H8A 117.6 . . ?
O6A C9A C8A 123.8(3) . . ?
O6A C9A C43A 116.3(3) . . ?
C8A C9A C43A 119.9(3) . . ?
O7A C10A N1A 124.2(4) . . ?
O7A C10A H10A 117.9 . . ?
N1A C10A H10A 117.9 . . ?
N1A C11A H11G 109.5 . . ?
N1A C11A H11H 109.5 . . ?
N1A C11A H11I 109.5 . . ?
H11G C11A H11H 109.5 . . ?
H11G C11A H11I 109.5 . . ?
H11H C11A H11I 109.5 . . ?
N1A C12A H12G 109.5 . . ?
N1A C12A H12H 109.5 . . ?
N1A C12A H12I 109.5 . . ?
H12G C12A H12H 109.5 . . ?
H12G C12A H12I 109.5 . . ?
H12H C12A H12I 109.5 . . ?
C14A C13A C1A 122.5(3) . . ?
C18A C13A C1A 117.7(3) . . ?
C18A C13A C14A 119.7(3) . . ?
C13A C14A C15A 118.6(4) . . ?
C13A C14A C51A 121.3(4) . . ?
C15A C14A C51A 120.2(4) . . ?
C14A C15A H15A 118.7 . . ?
C16A C15A C14A 122.5(4) . . ?
C16A C15A H15A 118.7 . . ?
C15A C16A C17A 117.8(4) . . ?
C15A C16A C50A 121.8(4) . . ?
C17A C16A C50A 120.3(5) . . ?
C16A C17A H17A 118.9 . . ?
C16A C17A C18A 122.2(4) . . ?
C18A C17A H17A 118.9 . . ?
C13A C18A C49A 121.5(3) . . ?
C17A C18A C13A 119.1(4) . . ?
C17A C18A C49A 119.4(4) . . ?
C20A C19A C3A 120.4(3) . . ?
C20A C19A C24A 119.8(3) . . ?
C24A C19A C3A 119.7(3) . . ?
C19A C20A C52A 121.1(3) . . ?
C21A C20A C19A 118.9(4) . . ?
C21A C20A C52A 120.1(4) . . ?
C20A C21A H21A 118.7 . . ?
C22A C21A C20A 122.5(4) . . ?
C22A C21A H21A 118.7 . . ?
C21A C22A C53A 121.2(5) . . ?
C23A C22A C21A 117.9(4) . . ?
C23A C22A C53A 120.8(5) . . ?
C22A C23A H23A 119.0 . . ?
C22A C23A C24A 122.1(4) . . ?
C24A C23A H23A 119.0 . . ?
C19A C24A C23A 118.7(4) . . ?
C19A C24A C54A 121.0(3) . . ?
C23A C24A C54A 120.2(4) . . ?
C26A C25A C6A 117.9(3) . . ?
C26A C25A C30A 120.0(3) . . ?
C30A C25A C6A 122.2(3) . . ?
C25A C26A C60A 121.6(3) . . ?
C27A C26A C25A 119.0(4) . . ?
C27A C26A C60A 119.4(4) . . ?
C26A C27A H27A 119.0 . . ?
C28A C27A C26A 122.1(4) . . ?
C28A C27A H27A 119.0 . . ?
C27A C28A C59A 121.0(5) . . ?
C29A C28A C27A 118.1(4) . . ?
C29A C28A C59A 120.9(5) . . ?
C28A C29A H29A 118.5 . . ?
C28A C29A C30A 123.0(4) . . ?
C30A C29A H29A 118.5 . . ?
C25A C30A C58A 123.1(3) . . ?
C29A C30A C25A 117.8(4) . . ?
C29A C30A C58A 119.1(4) . . ?
C32A C31A C4A 121.9(3) . . ?
C32A C31A C36A 120.2(3) . . ?
C36A C31A C4A 117.9(3) . . ?
C31A C32A C33A 118.2(4) . . ?
C31A C32A C55A 121.5(4) . . ?
C33A C32A C55A 120.4(4) . . ?
C32A C33A H33A 118.6 . . ?
C34A C33A C32A 122.7(5) . . ?
C34A C33A H33A 118.6 . . ?
C33A C34A C35A 118.2(4) . . ?
C33A C34A C56A 121.8(5) . . ?
C35A C34A C56A 120.1(5) . . ?
C34A C35A H35A 119.1 . . ?
C34A C35A C36A 121.7(4) . . ?
C36A C35A H35A 119.1 . . ?
C31A C36A C57A 120.5(3) . . ?
C35A C36A C31A 118.9(4) . . ?
C35A C36A C57A 120.6(4) . . ?
C38A C37A C7A 121.0(3) . . ?
C38A C37A C42A 120.9(3) . . ?
C42A C37A C7A 118.1(3) . . ?
C37A C38A C39A 118.6(4) . . ?
C37A C38A C64A 120.8(4) . . ?
C39A C38A C64A 120.6(4) . . ?
C38A C39A H39A 119.3 . . ?
C40A C39A C38A 121.5(4) . . ?
C40A C39A H39A 119.3 . . ?
C39A C40A C65A 121.4(4) . . ?
C41A C40A C39A 118.6(4) . . ?
C41A C40A C65A 120.0(4) . . ?
C40A C41A H41A 119.0 . . ?
C40A C41A C42A 122.1(4) . . ?
C42A C41A H41A 119.0 . . ?
C37A C42A C66A 121.0(4) . . ?
C41A C42A C37A 118.3(4) . . ?
C41A C42A C66A 120.7(4) . . ?
C44A C43A C9A 120.0(4) . . ?
C44A C43A C48A 119.6(4) . . ?
C48A C43A C9A 120.2(4) . . ?
C43A C44A C45A 118.7(5) . . ?
C43A C44A C63A 120.8(4) . . ?
C45A C44A C63A 120.5(5) . . ?
C44A C45A H45A 118.9 . . ?
C46A C45A C44A 122.1(6) . . ?
C46A C45A H45A 118.9 . . ?
C45A C46A C62A 121.2(7) . . ?
C47A C46A C45A 118.8(5) . . ?
C47A C46A C62A 120.0(7) . . ?
C46A C47A H47A 119.0 . . ?
C46A C47A C48A 122.0(6) . . ?
C48A C47A H47A 119.0 . . ?
C43A C48A C47A 118.7(5) . . ?
C43A C48A C61A 121.4(4) . . ?
C47A C48A C61A 119.9(5) . . ?
C18A C49A H49D 109.5 . . ?
C18A C49A H49E 109.5 . . ?
C18A C49A H49F 109.5 . . ?
H49D C49A H49E 109.5 . . ?
H49D C49A H49F 109.5 . . ?
H49E C49A H49F 109.5 . . ?
C16A C50A H50D 109.5 . . ?
C16A C50A H50E 109.5 . . ?
C16A C50A H50F 109.5 . . ?
H50D C50A H50E 109.5 . . ?
H50D C50A H50F 109.5 . . ?
H50E C50A H50F 109.5 . . ?
C14A C51A H51D 109.5 . . ?
C14A C51A H51E 109.5 . . ?
C14A C51A H51F 109.5 . . ?
H51D C51A H51E 109.5 . . ?
H51D C51A H51F 109.5 . . ?
H51E C51A H51F 109.5 . . ?
C20A C52A H52D 109.5 . . ?
C20A C52A H52E 109.5 . . ?
C20A C52A H52F 109.5 . . ?
H52D C52A H52E 109.5 . . ?
H52D C52A H52F 109.5 . . ?
H52E C52A H52F 109.5 . . ?
C22A C53A H53D 109.5 . . ?
C22A C53A H53E 109.5 . . ?
C22A C53A H53F 109.5 . . ?
H53D C53A H53E 109.5 . . ?
H53D C53A H53F 109.5 . . ?
H53E C53A H53F 109.5 . . ?
C24A C54A H54D 109.5 . . ?
C24A C54A H54E 109.5 . . ?
C24A C54A H54F 109.5 . . ?
H54D C54A H54E 109.5 . . ?
H54D C54A H54F 109.5 . . ?
H54E C54A H54F 109.5 . . ?
C32A C55A H55D 109.5 . . ?
C32A C55A H55E 109.5 . . ?
C32A C55A H55F 109.5 . . ?
H55D C55A H55E 109.5 . . ?
H55D C55A H55F 109.5 . . ?
H55E C55A H55F 109.5 . . ?
C34A C56A H56D 109.5 . . ?
C34A C56A H56E 109.5 . . ?
C34A C56A H56F 109.5 . . ?
H56D C56A H56E 109.5 . . ?
H56D C56A H56F 109.5 . . ?
H56E C56A H56F 109.5 . . ?
C36A C57A H57D 109.5 . . ?
C36A C57A H57E 109.5 . . ?
C36A C57A H57F 109.5 . . ?
H57D C57A H57E 109.5 . . ?
H57D C57A H57F 109.5 . . ?
H57E C57A H57F 109.5 . . ?
C30A C58A H58D 109.5 . . ?
C30A C58A H58E 109.5 . . ?
C30A C58A H58F 109.5 . . ?
H58D C58A H58E 109.5 . . ?
H58D C58A H58F 109.5 . . ?
H58E C58A H58F 109.5 . . ?
C28A C59A H59D 109.5 . . ?
C28A C59A H59E 109.5 . . ?
C28A C59A H59F 109.5 . . ?
H59D C59A H59E 109.5 . . ?
H59D C59A H59F 109.5 . . ?
H59E C59A H59F 109.5 . . ?
C26A C60A H60D 109.5 . . ?
C26A C60A H60E 109.5 . . ?
C26A C60A H60F 109.5 . . ?
H60D C60A H60E 109.5 . . ?
H60D C60A H60F 109.5 . . ?
H60E C60A H60F 109.5 . . ?
C48A C61A H61D 109.5 . . ?
C48A C61A H61E 109.5 . . ?
C48A C61A H61F 109.5 . . ?
H61D C61A H61E 109.5 . . ?
H61D C61A H61F 109.5 . . ?
H61E C61A H61F 109.5 . . ?
C46A C62A H62D 109.5 . . ?
C46A C62A H62E 109.5 . . ?
C46A C62A H62F 109.5 . . ?
H62D C62A H62E 109.5 . . ?
H62D C62A H62F 109.5 . . ?
H62E C62A H62F 109.5 . . ?
C44A C63A H63D 109.5 . . ?
C44A C63A H63E 109.5 . . ?
C44A C63A H63F 109.5 . . ?
H63D C63A H63E 109.5 . . ?
H63D C63A H63F 109.5 . . ?
H63E C63A H63F 109.5 . . ?
C38A C64A H64D 109.5 . . ?
C38A C64A H64E 109.5 . . ?
C38A C64A H64F 109.5 . . ?
H64D C64A H64E 109.5 . . ?
H64D C64A H64F 109.5 . . ?
H64E C64A H64F 109.5 . . ?
C40A C65A H65D 109.5 . . ?
C40A C65A H65E 109.5 . . ?
C40A C65A H65F 109.5 . . ?
H65D C65A H65E 109.5 . . ?
H65D C65A H65F 109.5 . . ?
H65E C65A H65F 109.5 . . ?
C42A C66A H66D 109.5 . . ?
C42A C66A H66E 109.5 . . ?
C42A C66A H66F 109.5 . . ?
H66D C66A H66E 109.5 . . ?
H66D C66A H66F 109.5 . . ?
H66E C66A H66F 109.5 . . ?
O1B Er1B O7B 73.3(2) . . ?
O1B Er1B O7C 80.3(13) . . ?
O2B Er1B O1B 74.05(9) . . ?
O2B Er1B O4B 74.57(8) . . ?
O2B Er1B O5B 139.59(9) . . ?
O2B Er1B O7B 144.0(2) . . ?
O2B Er1B O7C 151.7(10) . . ?
O3B Er1B O1B 96.34(9) . . ?
O3B Er1B O2B 91.21(9) . . ?
O3B Er1B O4B 75.17(8) . . ?
O3B Er1B O5B 107.78(9) . . ?
O3B Er1B O6B 176.67(8) . . ?
O3B Er1B O7B 77.8(4) . . ?
O3B Er1B O7C 79.9(19) . . ?
O4B Er1B O1B 147.25(8) . . ?
O4B Er1B O5B 76.37(8) . . ?
O4B Er1B O7B 132.8(3) . . ?
O4B Er1B O7C 127.5(16) . . ?
O5B Er1B O1B 135.53(8) . . ?
O5B Er1B O7B 76.1(2) . . ?
O5B Er1B O7C 68.4(10) . . ?
O6B Er1B O1B 83.88(9) . . ?
O6B Er1B O2B 85.65(9) . . ?
O6B Er1B O4B 102.87(8) . . ?
O6B Er1B O5B 74.12(8) . . ?
O6B Er1B O7B 105.5(4) . . ?
O6B Er1B O7C 103.4(19) . . ?
C1B O1B Er1B 134.9(2) . . ?
C3B O2B Er1B 135.2(2) . . ?
C6B O3B Er1B 133.1(2) . . ?
C4B O4B Er1B 132.5(2) . . ?
C7B O5B Er1B 135.6(2) . . ?
C9B O6B Er1B 136.4(2) . . ?
C10B O7B Er1B 137.5(9) . . ?
C10C O7C Er1B 138(3) . . ?
C10B N1B C11B 121.5(12) . . ?
C10B N1B C12B 121.7(9) . . ?
C12B N1B C11B 116.7(7) . . ?
C10C N1C C11C 125(4) . . ?
C10C N1C C12C 118(4) . . ?
C11C N1C C12C 103(4) . . ?
O1B C1B C2B 124.7(4) . . ?
O1B C1B C13B 118.2(3) . . ?
C2B C1B C13B 117.1(3) . . ?
C1B C2B H2B 117.9 . . ?
C3B C2B C1B 124.1(4) . . ?
C3B C2B H2B 117.9 . . ?
O2B C3B C2B 124.9(3) . . ?
O2B C3B C19B 115.9(3) . . ?
C2B C3B C19B 119.1(3) . . ?
O4B C4B C5B 124.7(3) . . ?
O4B C4B C31B 117.2(3) . . ?
C5B C4B C31B 118.0(3) . . ?
C4B C5B H5B 117.7 . . ?
C6B C5B C4B 124.6(3) . . ?
C6B C5B H5B 117.7 . . ?
O3B C6B C5B 124.3(3) . . ?
O3B C6B C25B 116.1(3) . . ?
C5B C6B C25B 119.6(3) . . ?
O5B C7B C8B 124.6(3) . . ?
O5B C7B C37B 116.9(3) . . ?
C8B C7B C37B 118.4(3) . . ?
C7B C8B H8B 117.8 . . ?
C9B C8B C7B 124.5(3) . . ?
C9B C8B H8B 117.8 . . ?
O6B C9B C8B 124.2(3) . . ?
O6B C9B C43B 114.9(3) . . ?
C8B C9B C43B 120.8(3) . . ?
O7B C10B N1B 124.2(10) . . ?
O7B C10B H10B 117.9 . . ?
N1B C10B H10B 117.9 . . ?
O7C C10C N1C 129(4) . . ?
O7C C10C H10C 115.7 . . ?
N1C C10C H10C 115.7 . . ?
N1B C11B H11A 109.5 . . ?
N1B C11B H11B 109.5 . . ?
N1B C11B H11C 109.5 . . ?
H11A C11B H11B 109.5 . . ?
H11A C11B H11C 109.5 . . ?
H11B C11B H11C 109.5 . . ?
N1C C11C H11D 109.5 . . ?
N1C C11C H11E 109.5 . . ?
N1C C11C H11F 109.5 . . ?
H11D C11C H11E 109.5 . . ?
H11D C11C H11F 109.5 . . ?
H11E C11C H11F 109.5 . . ?
N1B C12B H12A 109.5 . . ?
N1B C12B H12B 109.5 . . ?
N1B C12B H12C 109.5 . . ?
H12A C12B H12B 109.5 . . ?
H12A C12B H12C 109.5 . . ?
H12B C12B H12C 109.5 . . ?
N1C C12C H12D 109.5 . . ?
N1C C12C H12E 109.5 . . ?
N1C C12C H12F 109.5 . . ?
H12D C12C H12E 109.5 . . ?
H12D C12C H12F 109.5 . . ?
H12E C12C H12F 109.5 . . ?
C14B C13B C1B 121.3(3) . . ?
C14B C13B C18B 119.9(4) . . ?
C18B C13B C1B 118.8(4) . . ?
C13B C14B C49B 120.5(4) . . ?
C15B C14B C13B 118.6(4) . . ?
C15B C14B C49B 120.9(4) . . ?
C14B C15B H15B 118.5 . . ?
C14B C15B C16B 123.0(4) . . ?
C16B C15B H15B 118.5 . . ?
C15B C16B C50B 121.2(4) . . ?
C17B C16B C15B 117.1(4) . . ?
C17B C16B C50B 121.6(4) . . ?
C16B C17B H17B 118.8 . . ?
C16B C17B C18B 122.5(4) . . ?
C18B C17B H17B 118.8 . . ?
C13B C18B C51B 121.3(4) . . ?
C17B C18B C13B 118.8(4) . . ?
C17B C18B C51B 119.8(4) . . ?
C20B C19B C3B 121.7(4) . . ?
C20B C19B C24B 120.1(4) . . ?
C24B C19B C3B 118.1(4) . . ?
C19B C20B C21B 118.0(5) . . ?
C19B C20B C52B 121.2(4) . . ?
C21B C20B C52B 120.8(5) . . ?
C20B C21B H21B 118.7 . . ?
C22B C21B C20B 122.7(5) . . ?
C22B C21B H21B 118.7 . . ?
C21B C22B C23B 118.3(5) . . ?
C21B C22B C53B 121.3(6) . . ?
C23B C22B C53B 120.5(6) . . ?
C22B C23B H23B 118.9 . . ?
C22B C23B C24B 122.3(5) . . ?
C24B C23B H23B 118.9 . . ?
C19B C24B C54B 121.2(4) . . ?
C23B C24B C19B 118.6(5) . . ?
C23B C24B C54B 120.2(5) . . ?
C26B C25B C6B 121.6(4) . . ?
C30B C25B C6B 119.1(3) . . ?
C30B C25B C26B 119.3(4) . . ?
C25B C26B C27B 118.5(4) . . ?
C25B C26B C60B 121.6(4) . . ?
C27B C26B C60B 119.9(4) . . ?
C26B C27B H27B 118.6 . . ?
C28B C27B C26B 122.7(4) . . ?
C28B C27B H27B 118.6 . . ?
C27B C28B C59B 121.8(5) . . ?
C29B C28B C27B 117.4(4) . . ?
C29B C28B C59B 120.8(5) . . ?
C28B C29B H29B 118.7 . . ?
C28B C29B C30B 122.5(4) . . ?
C30B C29B H29B 118.7 . . ?
C25B C30B C58B 120.7(3) . . ?
C29B C30B C25B 119.5(4) . . ?
C29B C30B C58B 119.7(4) . . ?
C32B C31B C4B 118.7(3) . . ?
C32B C31B C36B 120.5(3) . . ?
C36B C31B C4B 120.9(3) . . ?
C31B C32B C55B 121.5(4) . . ?
C33B C32B C31B 118.6(4) . . ?
C33B C32B C55B 119.9(4) . . ?
C32B C33B H33B 118.8 . . ?
C34B C33B C32B 122.4(4) . . ?
C34B C33B H33B 118.8 . . ?
C33B C34B C35B 118.2(4) . . ?
C33B C34B C56B 120.7(4) . . ?
C35B C34B C56B 121.1(4) . . ?
C34B C35B H35B 119.0 . . ?
C34B C35B C36B 121.9(4) . . ?
C36B C35B H35B 119.0 . . ?
C31B C36B C35B 118.4(4) . . ?
C31B C36B C57B 121.4(3) . . ?
C35B C36B C57B 120.1(4) . . ?
C38B C37B C7B 119.4(3) . . ?
C38B C37B C42B 119.5(3) . . ?
C42B C37B C7B 121.1(3) . . ?
C37B C38B C64B 120.9(4) . . ?
C39B C38B C37B 119.2(4) . . ?
C39B C38B C64B 119.9(4) . . ?
C38B C39B H39B 118.8 . . ?
C40B C39B C38B 122.4(4) . . ?
C40B C39B H39B 118.8 . . ?
C39B C40B C41B 117.5(4) . . ?
C39B C40B C65B 121.1(4) . . ?
C41B C40B C65B 121.4(4) . . ?
C40B C41B H41B 118.9 . . ?
C42B C41B C40B 122.1(4) . . ?
C42B C41B H41B 118.9 . . ?
C37B C42B C66B 120.8(4) . . ?
C41B C42B C37B 119.3(4) . . ?
C41B C42B C66B 119.9(4) . . ?
C44B C43B C9B 118.7(3) . . ?
C48B C43B C9B 121.3(3) . . ?
C48B C43B C44B 120.0(3) . . ?
C43B C44B C63B 121.5(3) . . ?
C45B C44B C43B 118.4(3) . . ?
C45B C44B C63B 120.0(3) . . ?
C44B C45B H45B 118.7 . . ?
C46B C45B C44B 122.5(4) . . ?
C46B C45B H45B 118.7 . . ?
C45B C46B C62B 121.4(4) . . ?
C47B C46B C45B 117.7(4) . . ?
C47B C46B C62B 120.9(4) . . ?
C46B C47B H47B 118.9 . . ?
C46B C47B C48B 122.1(4) . . ?
C48B C47B H47B 118.9 . . ?
C43B C48B C61B 121.1(4) . . ?
C47B C48B C43B 119.1(4) . . ?
C47B C48B C61B 119.9(4) . . ?
C14B C49B H49A 109.5 . . ?
C14B C49B H49B 109.5 . . ?
C14B C49B H49C 109.5 . . ?
H49A C49B H49B 109.5 . . ?
H49A C49B H49C 109.5 . . ?
H49B C49B H49C 109.5 . . ?
C16B C50B H50A 109.5 . . ?
C16B C50B H50B 109.5 . . ?
C16B C50B H50C 109.5 . . ?
H50A C50B H50B 109.5 . . ?
H50A C50B H50C 109.5 . . ?
H50B C50B H50C 109.5 . . ?
C18B C51B H51A 109.5 . . ?
C18B C51B H51B 109.5 . . ?
C18B C51B H51C 109.5 . . ?
H51A C51B H51B 109.5 . . ?
H51A C51B H51C 109.5 . . ?
H51B C51B H51C 109.5 . . ?
C20B C52B H52A 109.5 . . ?
C20B C52B H52B 109.5 . . ?
C20B C52B H52C 109.5 . . ?
H52A C52B H52B 109.5 . . ?
H52A C52B H52C 109.5 . . ?
H52B C52B H52C 109.5 . . ?
C22B C53B H53A 109.5 . . ?
C22B C53B H53B 109.5 . . ?
C22B C53B H53C 109.5 . . ?
H53A C53B H53B 109.5 . . ?
H53A C53B H53C 109.5 . . ?
H53B C53B H53C 109.5 . . ?
C24B C54B H54A 109.5 . . ?
C24B C54B H54B 109.5 . . ?
C24B C54B H54C 109.5 . . ?
H54A C54B H54B 109.5 . . ?
H54A C54B H54C 109.5 . . ?
H54B C54B H54C 109.5 . . ?
C32B C55B H55A 109.5 . . ?
C32B C55B H55B 109.5 . . ?
C32B C55B H55C 109.5 . . ?
H55A C55B H55B 109.5 . . ?
H55A C55B H55C 109.5 . . ?
H55B C55B H55C 109.5 . . ?
C34B C56B H56A 109.5 . . ?
C34B C56B H56B 109.5 . . ?
C34B C56B H56C 109.5 . . ?
H56A C56B H56B 109.5 . . ?
H56A C56B H56C 109.5 . . ?
H56B C56B H56C 109.5 . . ?
C36B C57B H57A 109.5 . . ?
C36B C57B H57B 109.5 . . ?
C36B C57B H57C 109.5 . . ?
H57A C57B H57B 109.5 . . ?
H57A C57B H57C 109.5 . . ?
H57B C57B H57C 109.5 . . ?
C30B C58B H58A 109.5 . . ?
C30B C58B H58B 109.5 . . ?
C30B C58B H58C 109.5 . . ?
H58A C58B H58B 109.5 . . ?
H58A C58B H58C 109.5 . . ?
H58B C58B H58C 109.5 . . ?
C28B C59B H59A 109.5 . . ?
C28B C59B H59B 109.5 . . ?
C28B C59B H59C 109.5 . . ?
H59A C59B H59B 109.5 . . ?
H59A C59B H59C 109.5 . . ?
H59B C59B H59C 109.5 . . ?
C26B C60B H60A 109.5 . . ?
C26B C60B H60B 109.5 . . ?
C26B C60B H60C 109.5 . . ?
H60A C60B H60B 109.5 . . ?
H60A C60B H60C 109.5 . . ?
H60B C60B H60C 109.5 . . ?
C48B C61B H61A 109.5 . . ?
C48B C61B H61B 109.5 . . ?
C48B C61B H61C 109.5 . . ?
H61A C61B H61B 109.5 . . ?
H61A C61B H61C 109.5 . . ?
H61B C61B H61C 109.5 . . ?
C46B C62B H62A 109.5 . . ?
C46B C62B H62B 109.5 . . ?
C46B C62B H62C 109.5 . . ?
H62A C62B H62B 109.5 . . ?
H62A C62B H62C 109.5 . . ?
H62B C62B H62C 109.5 . . ?
C44B C63B H63A 109.5 . . ?
C44B C63B H63B 109.5 . . ?
C44B C63B H63C 109.5 . . ?
H63A C63B H63B 109.5 . . ?
H63A C63B H63C 109.5 . . ?
H63B C63B H63C 109.5 . . ?
C38B C64B H64A 109.5 . . ?
C38B C64B H64B 109.5 . . ?
C38B C64B H64C 109.5 . . ?
H64A C64B H64B 109.5 . . ?
H64A C64B H64C 109.5 . . ?
H64B C64B H64C 109.5 . . ?
C40B C65B H65A 109.5 . . ?
C40B C65B H65B 109.5 . . ?
C40B C65B H65C 109.5 . . ?
H65A C65B H65B 109.5 . . ?
H65A C65B H65C 109.5 . . ?
H65B C65B H65C 109.5 . . ?
C42B C66B H66A 109.5 . . ?
C42B C66B H66B 109.5 . . ?
C42B C66B H66C 109.5 . . ?
H66A C66B H66B 109.5 . . ?
H66A C66B H66C 109.5 . . ?
H66B C66B H66C 109.5 . . ?

loop_
_geom_bond_atom_site_label_1
_geom_bond_atom_site_label_2
_geom_bond_distance
_geom_bond_site_symmetry_2
_geom_bond_publ_flag
Er1A O1A 2.256(2) . ?
Er1A O2A 2.266(2) . ?
Er1A O3A 2.260(2) . ?
Er1A O4A 2.274(2) . ?
Er1A O5A 2.278(2) . ?
Er1A O6A 2.268(2) . ?
Er1A O7A 2.335(2) . ?
O1A C1A 1.271(4) . ?
O2A C3A 1.257(4) . ?
O3A C6A 1.258(4) . ?
O4A C4A 1.263(4) . ?
O5A C7A 1.265(4) . ?
O6A C9A 1.257(4) . ?
O7A C10A 1.232(4) . ?
N1A C10A 1.314(4) . ?
N1A C11A 1.449(6) . ?
N1A C12A 1.454(5) . ?
C1A C2A 1.389(5) . ?
C1A C13A 1.493(5) . ?
C2A H2A 0.9300 . ?
C2A C3A 1.392(5) . ?
C3A C19A 1.496(4) . ?
C4A C5A 1.394(5) . ?
C4A C31A 1.500(4) . ?
C5A H5A 0.9300 . ?
C5A C6A 1.397(4) . ?
C6A C25A 1.499(4) . ?
C7A C8A 1.391(5) . ?
C7A C37A 1.504(5) . ?
C8A H8A 0.9300 . ?
C8A C9A 1.384(5) . ?
C9A C43A 1.510(5) . ?
C10A H10A 0.9300 . ?
C11A H11G 0.9600 . ?
C11A H11H 0.9600 . ?
C11A H11I 0.9600 . ?
C12A H12G 0.9600 . ?
C12A H12H 0.9600 . ?
C12A H12I 0.9600 . ?
C13A C14A 1.390(5) . ?
C13A C18A 1.390(5) . ?
C14A C15A 1.391(5) . ?
C14A C51A 1.514(6) . ?
C15A H15A 0.9300 . ?
C15A C16A 1.359(6) . ?
C16A C17A 1.374(6) . ?
C16A C50A 1.514(5) . ?
C17A H17A 0.9300 . ?
C17A C18A 1.379(5) . ?
C18A C49A 1.517(5) . ?
C19A C20A 1.389(5) . ?
C19A C24A 1.392(5) . ?
C20A C21A 1.380(5) . ?
C20A C52A 1.503(6) . ?
C21A H21A 0.9300 . ?
C21A C22A 1.369(6) . ?
C22A C23A 1.366(6) . ?
C22A C53A 1.529(5) . ?
C23A H23A 0.9300 . ?
C23A C24A 1.392(5) . ?
C24A C54A 1.505(5) . ?
C25A C26A 1.394(5) . ?
C25A C30A 1.399(5) . ?
C26A C27A 1.383(5) . ?
C26A C60A 1.516(5) . ?
C27A H27A 0.9300 . ?
C27A C28A 1.366(6) . ?
C28A C29A 1.364(6) . ?
C28A C59A 1.533(6) . ?
C29A H29A 0.9300 . ?
C29A C30A 1.387(5) . ?
C30A C58A 1.505(5) . ?
C31A C32A 1.388(5) . ?
C31A C36A 1.391(5) . ?
C32A C33A 1.391(6) . ?
C32A C55A 1.498(6) . ?
C33A H33A 0.9300 . ?
C33A C34A 1.359(7) . ?
C34A C35A 1.373(6) . ?
C34A C56A 1.531(6) . ?
C35A H35A 0.9300 . ?
C35A C36A 1.389(5) . ?
C36A C57A 1.498(6) . ?
C37A C38A 1.382(5) . ?
C37A C42A 1.392(5) . ?
C38A C39A 1.386(5) . ?
C38A C64A 1.513(5) . ?
C39A H39A 0.9300 . ?
C39A C40A 1.377(6) . ?
C40A C41A 1.368(6) . ?
C40A C65A 1.519(6) . ?
C41A H41A 0.9300 . ?
C41A C42A 1.380(5) . ?
C42A C66A 1.517(6) . ?
C43A C44A 1.379(6) . ?
C43A C48A 1.392(6) . ?
C44A C45A 1.386(6) . ?
C44A C63A 1.486(6) . ?
C45A H45A 0.9300 . ?
C45A C46A 1.360(7) . ?
C46A C47A 1.340(8) . ?
C46A C62A 1.537(6) . ?
C47A H47A 0.9300 . ?
C47A C48A 1.393(7) . ?
C48A C61A 1.504(7) . ?
C49A H49D 0.9600 . ?
C49A H49E 0.9600 . ?
C49A H49F 0.9600 . ?
C50A H50D 0.9600 . ?
C50A H50E 0.9600 . ?
C50A H50F 0.9600 . ?
C51A H51D 0.9600 . ?
C51A H51E 0.9600 . ?
C51A H51F 0.9600 . ?
C52A H52D 0.9600 . ?
C52A H52E 0.9600 . ?
C52A H52F 0.9600 . ?
C53A H53D 0.9600 . ?
C53A H53E 0.9600 . ?
C53A H53F 0.9600 . ?
C54A H54D 0.9600 . ?
C54A H54E 0.9600 . ?
C54A H54F 0.9600 . ?
C55A H55D 0.9600 . ?
C55A H55E 0.9600 . ?
C55A H55F 0.9600 . ?
C56A H56D 0.9600 . ?
C56A H56E 0.9600 . ?
C56A H56F 0.9600 . ?
C57A H57D 0.9600 . ?
C57A H57E 0.9600 . ?
C57A H57F 0.9600 . ?
C58A H58D 0.9600 . ?
C58A H58E 0.9600 . ?
C58A H58F 0.9600 . ?
C59A H59D 0.9600 . ?
C59A H59E 0.9600 . ?
C59A H59F 0.9600 . ?
C60A H60D 0.9600 . ?
C60A H60E 0.9600 . ?
C60A H60F 0.9600 . ?
C61A H61D 0.9600 . ?
C61A H61E 0.9600 . ?
C61A H61F 0.9600 . ?
C62A H62D 0.9600 . ?
C62A H62E 0.9600 . ?
C62A H62F 0.9600 . ?
C63A H63D 0.9600 . ?
C63A H63E 0.9600 . ?
C63A H63F 0.9600 . ?
C64A H64D 0.9600 . ?
C64A H64E 0.9600 . ?
C64A H64F 0.9600 . ?
C65A H65D 0.9600 . ?
C65A H65E 0.9600 . ?
C65A H65F 0.9600 . ?
C66A H66D 0.9600 . ?
C66A H66E 0.9600 . ?
C66A H66F 0.9600 . ?
Er1B O1B 2.304(2) . ?
Er1B O2B 2.272(2) . ?
Er1B O3B 2.252(2) . ?
Er1B O4B 2.286(2) . ?
Er1B O5B 2.297(2) . ?
Er1B O6B 2.271(2) . ?
Er1B O7B 2.312(4) . ?
Er1B O7C 2.310(17) . ?
O1B C1B 1.249(4) . ?
O2B C3B 1.272(4) . ?
O3B C6B 1.274(4) . ?
O4B C4B 1.259(4) . ?
O5B C7B 1.253(4) . ?
O6B C9B 1.268(4) . ?
O7B C10B 1.205(11) . ?
O7C C10C 1.21(2) . ?
N1B C10B 1.324(8) . ?
N1B C11B 1.454(12) . ?
N1B C12B 1.396(13) . ?
N1C C10C 1.32(2) . ?
N1C C11C 1.39(2) . ?
N1C C12C 1.45(2) . ?
C1B C2B 1.398(5) . ?
C1B C13B 1.511(5) . ?
C2B H2B 0.9300 . ?
C2B C3B 1.378(5) . ?
C3B C19B 1.507(5) . ?
C4B C5B 1.397(5) . ?
C4B C31B 1.494(5) . ?
C5B H5B 0.9300 . ?
C5B C6B 1.386(5) . ?
C6B C25B 1.499(5) . ?
C7B C8B 1.400(5) . ?
C7B C37B 1.503(5) . ?
C8B H8B 0.9300 . ?
C8B C9B 1.379(5) . ?
C9B C43B 1.506(5) . ?
C10B H10B 0.9300 . ?
C10C H10C 0.9300 . ?
C11B H11A 0.9600 . ?
C11B H11B 0.9600 . ?
C11B H11C 0.9600 . ?
C11C H11D 0.9600 . ?
C11C H11E 0.9600 . ?
C11C H11F 0.9600 . ?
C12B H12A 0.9600 . ?
C12B H12B 0.9600 . ?
C12B H12C 0.9600 . ?
C12C H12D 0.9600 . ?
C12C H12E 0.9600 . ?
C12C H12F 0.9600 . ?
C13B C14B 1.384(5) . ?
C13B C18B 1.400(5) . ?
C14B C15B 1.374(5) . ?
C14B C49B 1.509(5) . ?
C15B H15B 0.9300 . ?
C15B C16B 1.379(6) . ?
C16B C17B 1.371(6) . ?
C16B C50B 1.512(6) . ?
C17B H17B 0.9300 . ?
C17B C18B 1.377(5) . ?
C18B C51B 1.508(5) . ?
C19B C20B 1.381(6) . ?
C19B C24B 1.386(6) . ?
C20B C21B 1.395(6) . ?
C20B C52B 1.499(6) . ?
C21B H21B 0.9300 . ?
C21B C22B 1.346(7) . ?
C22B C23B 1.356(7) . ?
C22B C53B 1.538(7) . ?
C23B H23B 0.9300 . ?
C23B C24B 1.382(6) . ?
C24B C54B 1.515(7) . ?
C25B C26B 1.391(5) . ?
C25B C30B 1.385(5) . ?
C26B C27B 1.393(6) . ?
C26B C60B 1.503(6) . ?
C27B H27B 0.9300 . ?
C27B C28B 1.369(6) . ?
C28B C29B 1.359(6) . ?
C28B C59B 1.521(6) . ?
C29B H29B 0.9300 . ?
C29B C30B 1.382(5) . ?
C30B C58B 1.516(5) . ?
C31B C32B 1.390(5) . ?
C31B C36B 1.392(5) . ?
C32B C33B 1.388(5) . ?
C32B C55B 1.515(5) . ?
C33B H33B 0.9300 . ?
C33B C34B 1.372(6) . ?
C34B C35B 1.374(6) . ?
C34B C56B 1.518(5) . ?
C35B H35B 0.9300 . ?
C35B C36B 1.399(5) . ?
C36B C57B 1.499(5) . ?
C37B C38B 1.388(5) . ?
C37B C42B 1.397(5) . ?
C38B C39B 1.384(5) . ?
C38B C64B 1.511(5) . ?
C39B H39B 0.9300 . ?
C39B C40B 1.373(5) . ?
C40B C41B 1.382(5) . ?
C40B C65B 1.517(5) . ?
C41B H41B 0.9300 . ?
C41B C42B 1.379(5) . ?
C42B C66B 1.513(5) . ?
C43B C44B 1.398(5) . ?
C43B C48B 1.387(5) . ?
C44B C45B 1.384(5) . ?
C44B C63B 1.506(5) . ?
C45B H45B 0.9300 . ?
C45B C46B 1.377(5) . ?
C46B C47B 1.374(5) . ?
C46B C62B 1.512(5) . ?
C47B H47B 0.9300 . ?
C47B C48B 1.386(5) . ?
C48B C61B 1.515(5) . ?
C49B H49A 0.9600 . ?
C49B H49B 0.9600 . ?
C49B H49C 0.9600 . ?
C50B H50A 0.9600 . ?
C50B H50B 0.9600 . ?
C50B H50C 0.9600 . ?
C51B H51A 0.9600 . ?
C51B H51B 0.9600 . ?
C51B H51C 0.9600 . ?
C52B H52A 0.9600 . ?
C52B H52B 0.9600 . ?
C52B H52C 0.9600 . ?
C53B H53A 0.9600 . ?
C53B H53B 0.9600 . ?
C53B H53C 0.9600 . ?
C54B H54A 0.9600 . ?
C54B H54B 0.9600 . ?
C54B H54C 0.9600 . ?
C55B H55A 0.9600 . ?
C55B H55B 0.9600 . ?
C55B H55C 0.9600 . ?
C56B H56A 0.9600 . ?
C56B H56B 0.9600 . ?
C56B H56C 0.9600 . ?
C57B H57A 0.9600 . ?
C57B H57B 0.9600 . ?
C57B H57C 0.9600 . ?
C58B H58A 0.9600 . ?
C58B H58B 0.9600 . ?
C58B H58C 0.9600 . ?
C59B H59A 0.9600 . ?
C59B H59B 0.9600 . ?
C59B H59C 0.9600 . ?
C60B H60A 0.9600 . ?
C60B H60B 0.9600 . ?
C60B H60C 0.9600 . ?
C61B H61A 0.9600 . ?
C61B H61B 0.9600 . ?
C61B H61C 0.9600 . ?
C62B H62A 0.9600 . ?
C62B H62B 0.9600 . ?
C62B H62C 0.9600 . ?
C63B H63A 0.9600 . ?
C63B H63B 0.9600 . ?
C63B H63C 0.9600 . ?
C64B H64A 0.9600 . ?
C64B H64B 0.9600 . ?
C64B H64C 0.9600 . ?
C65B H65A 0.9600 . ?
C65B H65B 0.9600 . ?
C65B H65C 0.9600 . ?
C66B H66A 0.9600 . ?
C66B H66B 0.9600 . ?
C66B H66C 0.9600 . ?

loop_
_geom_torsion_atom_site_label_1
_geom_torsion_atom_site_label_2
_geom_torsion_atom_site_label_3
_geom_torsion_atom_site_label_4
_geom_torsion
_geom_torsion_site_symmetry_1
_geom_torsion_site_symmetry_2
_geom_torsion_site_symmetry_3
_geom_torsion_site_symmetry_4
_geom_torsion_publ_flag
Er1A O1A C1A C2A -16.0(6) . . . . ?
Er1A O1A C1A C13A 161.0(2) . . . . ?
Er1A O2A C3A C2A -10.6(5) . . . . ?
Er1A O2A C3A C19A 171.4(2) . . . . ?
Er1A O3A C6A C5A -13.9(5) . . . . ?
Er1A O3A C6A C25A 165.9(2) . . . . ?
Er1A O4A C4A C5A 5.1(6) . . . . ?
Er1A O4A C4A C31A -177.9(2) . . . . ?
Er1A O5A C7A C8A 0.9(5) . . . . ?
Er1A O5A C7A C37A -175.9(2) . . . . ?
Er1A O6A C9A C8A -0.5(6) . . . . ?
Er1A O6A C9A C43A 178.4(2) . . . . ?
Er1A O7A C10A N1A -175.4(3) . . . . ?
O1A C1A C2A C3A 9.9(6) . . . . ?
O1A C1A C13A C14A 110.3(4) . . . . ?
O1A C1A C13A C18A -65.8(4) . . . . ?
O2A C3A C19A C20A 103.7(4) . . . . ?
O2A C3A C19A C24A -72.4(4) . . . . ?
O3A C6A C25A C26A -56.9(5) . . . . ?
O3A C6A C25A C30A 121.8(4) . . . . ?
O4A C4A C5A C6A 8.0(6) . . . . ?
O4A C4A C31A C32A 103.8(4) . . . . ?
O4A C4A C31A C36A -74.5(4) . . . . ?
O5A C7A C8A C9A -5.8(6) . . . . ?
O5A C7A C37A C38A -97.2(4) . . . . ?
O5A C7A C37A C42A 83.9(4) . . . . ?
O6A C9A C43A C44A 64.8(5) . . . . ?
O6A C9A C43A C48A -111.3(4) . . . . ?
C1A C2A C3A O2A 2.6(6) . . . . ?
C1A C2A C3A C19A -179.6(3) . . . . ?
C1A C13A C14A C15A -173.5(4) . . . . ?
C1A C13A C14A C51A 5.2(7) . . . . ?
C1A C13A C18A C17A 174.4(3) . . . . ?
C1A C13A C18A C49A -4.1(6) . . . . ?
C2A C1A C13A C14A -72.6(5) . . . . ?
C2A C1A C13A C18A 111.3(4) . . . . ?
C2A C3A C19A C20A -74.3(5) . . . . ?
C2A C3A C19A C24A 109.6(4) . . . . ?
C3A C19A C20A C21A -174.3(4) . . . . ?
C3A C19A C20A C52A 4.8(6) . . . . ?
C3A C19A C24A C23A 174.3(3) . . . . ?
C3A C19A C24A C54A -5.9(5) . . . . ?
C4A C5A C6A O3A -3.8(6) . . . . ?
C4A C5A C6A C25A 176.3(3) . . . . ?
C4A C31A C32A C33A -173.5(4) . . . . ?
C4A C31A C32A C55A 6.5(7) . . . . ?
C4A C31A C36A C35A 174.2(3) . . . . ?
C4A C31A C36A C57A -5.3(6) . . . . ?
C5A C4A C31A C32A -79.1(5) . . . . ?
C5A C4A C31A C36A 102.7(4) . . . . ?
C5A C6A C25A C26A 123.0(4) . . . . ?
C5A C6A C25A C30A -58.3(5) . . . . ?
C6A C25A C26A C27A 178.5(4) . . . . ?
C6A C25A C26A C60A -2.1(6) . . . . ?
C6A C25A C30A C29A -178.4(3) . . . . ?
C6A C25A C30A C58A -0.1(6) . . . . ?
C7A C8A C9A O6A 5.7(6) . . . . ?
C7A C8A C9A C43A -173.3(4) . . . . ?
C7A C37A C38A C39A -176.5(3) . . . . ?
C7A C37A C38A C64A 4.9(5) . . . . ?
C7A C37A C42A C41A 178.8(3) . . . . ?
C7A C37A C42A C66A 1.5(6) . . . . ?
C8A C7A C37A C38A 85.8(4) . . . . ?
C8A C7A C37A C42A -93.2(4) . . . . ?
C8A C9A C43A C44A -116.2(4) . . . . ?
C8A C9A C43A C48A 67.7(5) . . . . ?
C9A C43A C44A C45A -177.4(4) . . . . ?
C9A C43A C44A C63A 2.6(7) . . . . ?
C9A C43A C48A C47A 177.6(4) . . . . ?
C9A C43A C48A C61A 0.5(8) . . . . ?
C11A N1A C10A O7A 0.6(6) . . . . ?
C12A N1A C10A O7A 179.8(4) . . . . ?
C13A C1A C2A C3A -167.0(3) . . . . ?
C13A C14A C15A C16A -1.0(7) . . . . ?
C14A C13A C18A C17A -1.9(6) . . . . ?
C14A C13A C18A C49A 179.7(4) . . . . ?
C14A C15A C16A C17A -1.4(8) . . . . ?
C14A C15A C16A C50A 177.0(5) . . . . ?
C15A C16A C17A C18A 2.1(7) . . . . ?
C16A C17A C18A C13A -0.5(6) . . . . ?
C16A C17A C18A C49A 178.0(4) . . . . ?
C18A C13A C14A C15A 2.6(6) . . . . ?
C18A C13A C14A C51A -178.7(4) . . . . ?
C19A C20A C21A C22A -0.7(7) . . . . ?
C20A C19A C24A C23A -1.8(6) . . . . ?
C20A C19A C24A C54A 178.0(4) . . . . ?
C20A C21A C22A C23A -0.3(7) . . . . ?
C20A C21A C22A C53A -178.3(4) . . . . ?
C21A C22A C23A C24A 0.2(7) . . . . ?
C22A C23A C24A C19A 0.8(6) . . . . ?
C22A C23A C24A C54A -179.0(4) . . . . ?
C24A C19A C20A C21A 1.8(6) . . . . ?
C24A C19A C20A C52A -179.2(4) . . . . ?
C25A C26A C27A C28A 0.1(7) . . . . ?
C26A C25A C30A C29A 0.3(6) . . . . ?
C26A C25A C30A C58A 178.6(4) . . . . ?
C26A C27A C28A C29A -0.1(8) . . . . ?
C26A C27A C28A C59A -179.4(5) . . . . ?
C27A C28A C29A C30A 0.2(7) . . . . ?
C28A C29A C30A C25A -0.2(7) . . . . ?
C28A C29A C30A C58A -178.6(4) . . . . ?
C30A C25A C26A C27A -0.2(6) . . . . ?
C30A C25A C26A C60A 179.2(4) . . . . ?
C31A C4A C5A C6A -168.9(3) . . . . ?
C31A C32A C33A C34A -1.5(8) . . . . ?
C32A C31A C36A C35A -4.2(6) . . . . ?
C32A C31A C36A C57A 176.4(4) . . . . ?
C32A C33A C34A C35A -2.4(8) . . . . ?
C32A C33A C34A C56A 177.4(5) . . . . ?
C33A C34A C35A C36A 3.1(7) . . . . ?
C34A C35A C36A C31A 0.2(6) . . . . ?
C34A C35A C36A C57A 179.6(4) . . . . ?
C36A C31A C32A C33A 4.8(6) . . . . ?
C36A C31A C32A C55A -175.3(5) . . . . ?
C37A C7A C8A C9A 171.0(3) . . . . ?
C37A C38A C39A C40A -2.6(6) . . . . ?
C38A C37A C42A C41A -0.2(6) . . . . ?
C38A C37A C42A C66A -177.4(4) . . . . ?
C38A C39A C40A C41A 0.5(6) . . . . ?
C38A C39A C40A C65A 179.3(4) . . . . ?
C39A C40A C41A C42A 1.9(7) . . . . ?
C40A C41A C42A C37A -2.0(6) . . . . ?
C40A C41A C42A C66A 175.2(4) . . . . ?
C42A C37A C38A C39A 2.4(5) . . . . ?
C42A C37A C38A C64A -176.2(4) . . . . ?
C43A C44A C45A C46A 0.1(8) . . . . ?
C44A C43A C48A C47A 1.6(7) . . . . ?
C44A C43A C48A C61A -175.5(6) . . . . ?
C44A C45A C46A C47A 0.8(9) . . . . ?
C44A C45A C46A C62A 178.3(5) . . . . ?
C45A C46A C47A C48A -0.5(9) . . . . ?
C46A C47A C48A C43A -0.7(9) . . . . ?
C46A C47A C48A C61A 176.5(6) . . . . ?
C48A C43A C44A C45A -1.3(7) . . . . ?
C48A C43A C44A C63A 178.7(5) . . . . ?
C50A C16A C17A C18A -176.2(4) . . . . ?
C51A C14A C15A C16A -179.7(5) . . . . ?
C52A C20A C21A C22A -179.8(5) . . . . ?
C53A C22A C23A C24A 178.3(4) . . . . ?
C55A C32A C33A C34A 178.5(5) . . . . ?
C56A C34A C35A C36A -176.7(4) . . . . ?
C59A C28A C29A C30A 179.5(4) . . . . ?
C60A C26A C27A C28A -179.3(5) . . . . ?
C62A C46A C47A C48A -178.1(5) . . . . ?
C63A C44A C45A C46A -179.9(5) . . . . ?
C64A C38A C39A C40A 176.0(4) . . . . ?
C65A C40A C41A C42A -177.0(4) . . . . ?
Er1B O1B C1B C2B 13.7(6) . . . . ?
Er1B O1B C1B C13B -165.0(2) . . . . ?
Er1B O2B C3B C2B -13.4(6) . . . . ?
Er1B O2B C3B C19B 164.1(3) . . . . ?
Er1B O3B C6B C5B 17.6(6) . . . . ?
Er1B O3B C6B C25B -160.7(2) . . . . ?
Er1B O4B C4B C5B -13.0(5) . . . . ?
Er1B O4B C4B C31B 169.2(2) . . . . ?
Er1B O5B C7B C8B -5.8(6) . . . . ?
Er1B O5B C7B C37B 171.7(2) . . . . ?
Er1B O6B C9B C8B 9.3(6) . . . . ?
Er1B O6B C9B C43B -166.4(2) . . . . ?
Er1B O7B C10B N1B 178.9(7) . . . . ?
Er1B O7C C10C N1C 141(7) . . . . ?
O1B C1B C2B C3B -4.5(6) . . . . ?
O1B C1B C13B C14B -92.6(4) . . . . ?
O1B C1B C13B C18B 88.6(4) . . . . ?
O2B C3B C19B C20B 90.7(5) . . . . ?
O2B C3B C19B C24B -87.9(5) . . . . ?
O3B C6B C25B C26B -116.8(4) . . . . ?
O3B C6B C25B C30B 60.6(5) . . . . ?
O4B C4B C5B C6B -7.1(6) . . . . ?
O4B C4B C31B C32B 78.9(4) . . . . ?
O4B C4B C31B C36B -100.0(4) . . . . ?
O5B C7B C8B C9B 2.9(6) . . . . ?
O5B C7B C37B C38B -80.3(4) . . . . ?
O5B C7B C37B C42B 98.5(4) . . . . ?
O6B C9B C43B C44B 92.3(4) . . . . ?
O6B C9B C43B C48B -86.3(4) . . . . ?
C1B C2B C3B O2B 4.3(7) . . . . ?
C1B C2B C3B C19B -173.1(4) . . . . ?
C1B C13B C14B C15B -179.0(3) . . . . ?
C1B C13B C14B C49B 1.7(6) . . . . ?
C1B C13B C18B C17B 179.1(4) . . . . ?
C1B C13B C18B C51B 1.4(6) . . . . ?
C2B C1B C13B C14B 88.7(4) . . . . ?
C2B C1B C13B C18B -90.1(5) . . . . ?
C2B C3B C19B C20B -91.7(5) . . . . ?
C2B C3B C19B C24B 89.8(5) . . . . ?
C3B C19B C20B C21B -177.3(4) . . . . ?
C3B C19B C20B C52B 1.1(7) . . . . ?
C3B C19B C24B C23B 177.9(4) . . . . ?
C3B C19B C24B C54B -3.9(7) . . . . ?
C4B C5B C6B O3B 5.1(6) . . . . ?
C4B C5B C6B C25B -176.7(4) . . . . ?
C4B C31B C32B C33B -178.0(3) . . . . ?
C4B C31B C32B C55B 2.0(6) . . . . ?
C4B C31B C36B C35B 177.9(3) . . . . ?
C4B C31B C36B C57B -1.1(5) . . . . ?
C5B C4B C31B C32B -99.0(4) . . . . ?
C5B C4B C31B C36B 82.0(4) . . . . ?
C5B C6B C25B C26B 64.8(5) . . . . ?
C5B C6B C25B C30B -117.8(4) . . . . ?
C6B C25B C26B C27B 176.6(4) . . . . ?
C6B C25B C26B C60B -1.8(7) . . . . ?
C6B C25B C30B C29B -177.7(3) . . . . ?
C6B C25B C30B C58B 2.2(6) . . . . ?
C7B C8B C9B O6B -4.5(7) . . . . ?
C7B C8B C9B C43B 170.9(4) . . . . ?
C7B C37B C38B C39B 179.4(3) . . . . ?
C7B C37B C38B C64B -0.4(6) . . . . ?
C7B C37B C42B C41B -178.9(3) . . . . ?
C7B C37B C42B C66B -0.2(5) . . . . ?
C8B C7B C37B C38B 97.3(4) . . . . ?
C8B C7B C37B C42B -83.9(4) . . . . ?
C8B C9B C43B C44B -83.5(5) . . . . ?
C8B C9B C43B C48B 97.9(5) . . . . ?
C9B C43B C44B C45B -174.1(3) . . . . ?
C9B C43B C44B C63B 4.7(5) . . . . ?
C9B C43B C48B C47B 173.9(4) . . . . ?
C9B C43B C48B C61B -7.2(6) . . . . ?
C11B N1B C10B O7B 179.5(9) . . . . ?
C11C N1C C10C O7C 155(7) . . . . ?
C12B N1B C10B O7B 3.1(13) . . . . ?
C12C N1C C10C O7C 23(10) . . . . ?
C13B C1B C2B C3B 174.1(4) . . . . ?
C13B C14B C15B C16B 1.0(6) . . . . ?
C14B C13B C18B C17B 0.2(6) . . . . ?
C14B C13B C18B C51B -177.4(4) . . . . ?
C14B C15B C16B C17B -1.7(6) . . . . ?
C14B C15B C16B C50B 177.7(4) . . . . ?
C15B C16B C17B C18B 1.7(7) . . . . ?
C16B C17B C18B C13B -1.0(7) . . . . ?
C16B C17B C18B C51B 176.7(4) . . . . ?
C18B C13B C14B C15B -0.2(6) . . . . ?
C18B C13B C14B C49B -179.5(4) . . . . ?
C19B C20B C21B C22B -1.6(8) . . . . ?
C20B C19B C24B C23B -0.7(7) . . . . ?
C20B C19B C24B C54B 177.5(5) . . . . ?
C20B C21B C22B C23B 1.5(9) . . . . ?
C20B C21B C22B C53B -179.7(5) . . . . ?
C21B C22B C23B C24B -0.9(9) . . . . ?
C22B C23B C24B C19B 0.5(8) . . . . ?
C22B C23B C24B C54B -177.7(6) . . . . ?
C24B C19B C20B C21B 1.2(7) . . . . ?
C24B C19B C20B C52B 179.5(5) . . . . ?
C25B C26B C27B C28B -0.1(9) . . . . ?
C26B C25B C30B C29B -0.2(6) . . . . ?
C26B C25B C30B C58B 179.7(4) . . . . ?
C26B C27B C28B C29B 2.1(9) . . . . ?
C26B C27B C28B C59B -176.4(6) . . . . ?
C27B C28B C29B C30B -3.2(8) . . . . ?
C28B C29B C30B C25B 2.3(7) . . . . ?
C28B C29B C30B C58B -177.6(4) . . . . ?
C30B C25B C26B C27B -0.8(7) . . . . ?
C30B C25B C26B C60B -179.2(5) . . . . ?
C31B C4B C5B C6B 170.6(4) . . . . ?
C31B C32B C33B C34B 0.3(6) . . . . ?
C32B C31B C36B C35B -1.0(5) . . . . ?
C32B C31B C36B C57B 180.0(3) . . . . ?
C32B C33B C34B C35B -1.4(6) . . . . ?
C32B C33B C34B C56B 179.3(4) . . . . ?
C33B C34B C35B C36B 1.3(6) . . . . ?
C34B C35B C36B C31B -0.1(5) . . . . ?
C34B C35B C36B C57B 178.9(4) . . . . ?
C36B C31B C32B C33B 0.9(6) . . . . ?
C36B C31B C32B C55B -179.1(4) . . . . ?
C37B C7B C8B C9B -174.5(4) . . . . ?
C37B C38B C39B C40B -0.3(6) . . . . ?
C38B C37B C42B C41B -0.1(5) . . . . ?
C38B C37B C42B C66B 178.6(4) . . . . ?
C38B C39B C40B C41B -0.5(6) . . . . ?
C38B C39B C40B C65B 178.7(4) . . . . ?
C39B C40B C41B C42B 1.0(6) . . . . ?
C40B C41B C42B C37B -0.7(6) . . . . ?
C40B C41B C42B C66B -179.4(4) . . . . ?
C42B C37B C38B C39B 0.6(6) . . . . ?
C42B C37B C38B C64B -179.2(4) . . . . ?
C43B C44B C45B C46B -1.3(6) . . . . ?
C44B C43B C48B C47B -4.7(6) . . . . ?
C44B C43B C48B C61B 174.3(4) . . . . ?
C44B C45B C46B C47B -1.6(6) . . . . ?
C44B C45B C46B C62B 178.5(4) . . . . ?
C45B C46B C47B C48B 1.5(6) . . . . ?
C46B C47B C48B C43B 1.6(6) . . . . ?
C46B C47B C48B C61B -177.3(4) . . . . ?
C48B C43B C44B C45B 4.5(6) . . . . ?
C48B C43B C44B C63B -176.7(4) . . . . ?
C49B C14B C15B C16B -179.7(4) . . . . ?
C50B C16B C17B C18B -177.7(4) . . . . ?
C52B C20B C21B C22B 180.0(6) . . . . ?
C53B C22B C23B C24B -179.7(5) . . . . ?
C55B C32B C33B C34B -179.7(4) . . . . ?
C56B C34B C35B C36B -179.4(4) . . . . ?
C59B C28B C29B C30B 175.3(5) . . . . ?
C60B C26B C27B C28B 178.3(6) . . . . ?
C62B C46B C47B C48B -178.6(4) . . . . ?
C63B C44B C45B C46B 179.9(4) . . . . ?
C64B C38B C39B C40B 179.5(4) . . . . ?
C65B C40B C41B C42B -178.2(4) . . . . ?
